data_7204374
loop_
_publ_author_name
'Wang, Xiqu'
'Liu, Lumei'
'Jacobson, Allan J.'

_publ_section_title
;
 Hydrothermal synthesis and structures of the novel niobium phosphates
 Ba2[NbOF(PO4)2] and Ba3[Nb3O3F(PO4)4(HPO4)](H2O)7
;
_journal_issue 6
_journal_name_full 'Journal of Materials Chemistry'
_journal_page_first 1824
_journal_paper_doi 10.1039/b201701f
_journal_volume 12
_journal_year 2002
_chemical_formula_moiety Ba3[Nb3O3F(PO4)4(HPO4)](H2O)7
_chemical_formula_sum 'Ba3 F H14 Nb3 O30 P5'
_chemical_formula_weight 1358.71
_chemical_name_systematic
;
?
;
_space_group_IT_number 71
_symmetry_space_group_name_Hall '-I 2 2'
_symmetry_space_group_name_H-M 'I m m m'
_atom_sites_solution_hydrogens IGNORED
_atom_sites_solution_primary direct
_atom_sites_solution_secondary difmap
_audit_creation_method SHELXL-97
_cell_angle_alpha 90.00
_cell_angle_beta 90.00
_cell_angle_gamma 90.00
_cell_formula_units_Z 4
_cell_length_a 9.4824(6)
_cell_length_b 15.0067(9)
_cell_length_c 18.4897(11)
_cell_measurement_temperature 293(2)
_cell_volume 2631.1(3)
_computing_cell_refinement SAINT
_computing_data_collection SMART
_computing_data_reduction SAINT
_computing_structure_refinement 'SHELXL-97 (Sheldrick, 1997)'
_diffrn_ambient_temperature 293(2)
_diffrn_measured_fraction_theta_full 0.937
_diffrn_measured_fraction_theta_max 0.937
_diffrn_measurement_device_type 'Siemens SMART/CCD'
_diffrn_measurement_method 'NARROW FRAME'
_diffrn_radiation_monochromator graphite
_diffrn_radiation_source 'fine-focus sealed tube'
_diffrn_radiation_type MoK\a
_diffrn_radiation_wavelength 0.71073
_diffrn_reflns_av_R_equivalents 0.0385
_diffrn_reflns_av_sigmaI/netI 0.0315
_diffrn_reflns_limit_h_max 12
_diffrn_reflns_limit_h_min -5
_diffrn_reflns_limit_k_max 18
_diffrn_reflns_limit_k_min -19
_diffrn_reflns_limit_l_max 24
_diffrn_reflns_limit_l_min -23
_diffrn_reflns_number 8275
_diffrn_reflns_theta_full 28.63
_diffrn_reflns_theta_max 28.63
_diffrn_reflns_theta_min 1.75
_exptl_absorpt_coefficient_mu 6.115
_exptl_absorpt_correction_T_max 1
_exptl_absorpt_correction_T_min 0.6679
_exptl_absorpt_correction_type SADABS
_exptl_crystal_colour colorless
_exptl_crystal_density_diffrn 3.430
_exptl_crystal_density_method 'not measured'
_exptl_crystal_description prism
_exptl_crystal_F_000 2516
_exptl_crystal_size_max 0.21
_exptl_crystal_size_mid 0.11
_exptl_crystal_size_min 0.09
_refine_diff_density_max 1.384
_refine_diff_density_min -1.984
_refine_diff_density_rms 0.217
_refine_ls_extinction_coef 0.00044(9)
_refine_ls_extinction_expression Fc^*^=kFc[1+0.001xFc^2^\l^3^/sin(2\q)]^-1/4^
_refine_ls_extinction_method SHELXL
_refine_ls_goodness_of_fit_ref 1.077
_refine_ls_hydrogen_treatment IGNORED
_refine_ls_matrix_type full
_refine_ls_number_parameters 151
_refine_ls_number_reflns 1786
_refine_ls_number_restraints 13
_refine_ls_restrained_S_all 1.079
_refine_ls_R_factor_all 0.0488
_refine_ls_R_factor_gt 0.0402
_refine_ls_shift/su_max 0.000
_refine_ls_shift/su_mean 0.000
_refine_ls_structure_factor_coef Fsqd
_refine_ls_weighting_details 'calc w=1/[\s^2^(Fo^2^)+(0.0518P)^2^+42.1127P] where P=(Fo^2^+2Fc^2^)/3'
_refine_ls_weighting_scheme calc
_refine_ls_wR_factor_gt 0.1003
_refine_ls_wR_factor_ref 0.1042
_reflns_number_gt 1563
_reflns_number_total 1786
_reflns_threshold_expression >2sigma(I)
_cod_data_source_file b201701f.txt
_cod_data_source_block Ba3[Nb3O3F(PO4)4(HPO4)](H2O)7
_cod_original_formula_sum 'H14 Ba3 F Nb3 O30 P5'
_cod_database_code 7204374

loop_
_symmetry_equiv_pos_as_xyz
'x, y, z'
'-x, -y, z'
'-x, y, -z'
'x, -y, -z'
'x+1/2, y+1/2, z+1/2'
'-x+1/2, -y+1/2, z+1/2'
'-x+1/2, y+1/2, -z+1/2'
'x+1/2, -y+1/2, -z+1/2'
'-x, -y, -z'
'x, y, -z'
'x, -y, z'
'-x, y, z'
'-x+1/2, -y+1/2, -z+1/2'
'x+1/2, y+1/2, -z+1/2'
'x+1/2, -y+1/2, z+1/2'
'-x+1/2, y+1/2, z+1/2'

loop_
_atom_site_label
_atom_site_type_symbol
_atom_site_fract_x
_atom_site_fract_y
_atom_site_fract_z
_atom_site_U_iso_or_equiv
_atom_site_adp_type
_atom_site_occupancy
_atom_site_symmetry_multiplicity
_atom_site_calc_flag
_atom_site_refinement_flags
_atom_site_disorder_assembly
_atom_site_disorder_group
Ba1 Ba 0.27139(7) 0.0000 0.5000 0.0198(2) Uani 1 4 d S . .
Ba2 Ba 0.0000 0.0000 0.3356(4) 0.0178(10) Uani 0.51(2) 4 d SP . .
Ba3 Ba 0.0000 0.0000 0.3047(9) 0.0416(18) Uani 0.49(2) 4 d SP . .
Ba4 Ba 0.1583(3) 0.36537(16) 0.5000 0.0514(9) Uani 0.307(3) 2 d SP . .
Ba5 Ba 0.3034(10) 0.4178(5) 0.3881(5) 0.079(3) Uani 0.0926(16) 1 d P . .
Nb1 Nb 0.5000 0.23712(9) 0.5000 0.0240(3) Uani 1 4 d S . .
Nb2 Nb 0.0000 0.28001(4) 0.26982(3) 0.01016(18) Uani 1 2 d S . .
P1 P 0.25952(14) 0.19562(10) 0.36608(7) 0.0154(3) Uani 1 1 d . . .
P2A P 0.0883(7) 0.5000 0.3264(3) 0.029(2) Uani 0.406(10) 2 d SPD . .
P2B P 0.0000 0.5000 0.3560(9) 0.073(13) Uiso 0.19(2) 4 d SPD . .
F F 0.5000 0.3667(8) 0.5000 0.084(4) Uani 1 4 d S . .
O1 O 0.3537(4) 0.1754(3) 0.3004(2) 0.0235(9) Uani 1 1 d . . .
O2 O 0.5000 0.1101(6) 0.5000 0.034(2) Uani 1 4 d S . .
O3 O 0.3513(5) 0.2410(4) 0.4254(2) 0.0366(12) Uani 1 1 d . . .
O4 O 0.1519(4) 0.2688(3) 0.3459(2) 0.0194(8) Uani 1 1 d . . .
O5 O 0.0000 0.1689(4) 0.2467(3) 0.0240(13) Uani 1 2 d S . .
O6 O 0.1893(5) 0.1127(3) 0.3915(3) 0.0324(11) Uani 1 1 d . . .
O7 O 0.0000 0.4175(4) 0.3079(4) 0.0298(14) Uani 1 2 d SD . .
O8A O 0.2436(18) 0.5000 0.305(2) 0.061(6) Uiso 0.201(18) 2 d SPD . .
O8B O 0.217(3) 0.5000 0.2772(14) 0.061(6) Uiso 0.206(18) 2 d SPD . .
O9A O 0.130(2) 0.5000 0.4053(7) 0.061(6) Uiso 0.294(18) 2 d SPD . .
O9B O 0.074(4) 0.5000 0.4090(7) 0.061(6) Uiso 0.206(18) 2 d SPD . .
OW1 O 0.5000 0.0000 0.6285(6) 0.049(3) Uiso 1 4 d S . .
OW2 O 0.0000 0.2102(8) 0.5000 0.047(3) Uiso 1 4 d S . .
OW3 O 0.5000 0.5000 -0.0164(6) 0.010(3) Uiso 0.50 4 d SP . .
OW4 O 0.113(2) 0.3980(15) 0.4634(12) 0.058(5) Uiso 0.305(3) 1 d P . .
OW5 O 0.2654(19) 0.5000 0.2571(9) 0.058(3) Uiso 0.595(11) 2 d SP . .
OW6 O 0.338(3) 0.5000 0.4647(13) 0.058(3) Uiso 0.38(2) 2 d SP . .
OW7 O 0.5000 0.5000 0.3732(17) 0.058(3) Uiso 0.41(3) 4 d SP . .
OW8 O 0.179(4) 0.5000 0.395(2) 0.058(3) Uiso 0.27(2) 2 d SP . .

loop_
_atom_site_aniso_label
_atom_site_aniso_U_11
_atom_site_aniso_U_22
_atom_site_aniso_U_33
_atom_site_aniso_U_23
_atom_site_aniso_U_13
_atom_site_aniso_U_12
Ba1 0.0171(3) 0.0189(3) 0.0234(4) 0.000 0.000 0.000
Ba2 0.0175(11) 0.0180(8) 0.018(2) 0.000 0.000 0.000
Ba3 0.0496(16) 0.0154(9) 0.060(6) 0.000 0.000 0.000
Ba4 0.0595(17) 0.0335(12) 0.0611(17) 0.000 0.000 0.0053(11)
Ba5 0.094(6) 0.046(4) 0.098(6) 0.010(4) -0.026(5) -0.008(4)
Nb1 0.0087(4) 0.0537(8) 0.0094(4) 0.000 0.000 0.000
Nb2 0.0095(3) 0.0118(3) 0.0092(3) 0.0020(2) 0.000 0.000
P1 0.0091(6) 0.0261(7) 0.0109(6) 0.0083(5) 0.0007(5) 0.0014(5)
P2A 0.030(4) 0.015(3) 0.042(4) 0.000 -0.015(3) 0.000
F 0.076(9) 0.048(7) 0.128(12) 0.000 0.000 0.000
O1 0.019(2) 0.032(2) 0.0187(19) 0.0058(17) 0.0076(16) -0.0015(17)
O2 0.013(4) 0.021(4) 0.068(7) 0.000 0.000 0.000
O3 0.023(2) 0.066(3) 0.021(2) 0.001(2) -0.0140(18) 0.006(2)
O4 0.0156(19) 0.024(2) 0.0189(19) 0.0025(16) -0.0083(15) 0.0039(16)
O5 0.035(3) 0.012(3) 0.026(3) -0.003(2) 0.000 0.000
O6 0.026(2) 0.031(2) 0.040(3) 0.022(2) 0.010(2) -0.0026(19)
O7 0.029(3) 0.014(3) 0.046(4) -0.003(3) 0.000 0.000

loop_
_atom_type_symbol
_atom_type_description
_atom_type_scat_dispersion_real
_atom_type_scat_dispersion_imag
_atom_type_scat_source
O O 0.0106 0.0060 'International Tables Vol C Tables 4.2.6.8 and 6.1.1.4'
P P 0.1023 0.0942 'International Tables Vol C Tables 4.2.6.8 and 6.1.1.4'
Nb Nb -2.0727 0.6215 'International Tables Vol C Tables 4.2.6.8 and 6.1.1.4'
Ba Ba -0.3244 2.2819 'International Tables Vol C Tables 4.2.6.8 and 6.1.1.4'
F F 0.0171 0.0103 'International Tables Vol C Tables 4.2.6.8 and 6.1.1.4'
H H 0.0000 0.0000 'International Tables Vol C Tables 4.2.6.8 and 6.1.1.4'

loop_
_geom_angle_atom_site_label_1
_geom_angle_atom_site_label_2
_geom_angle_atom_site_label_3
_geom_angle
_geom_angle_site_symmetry_1
_geom_angle_site_symmetry_3
_geom_angle_publ_flag
OW3 Ba1 OW3 13.5(5) 5_445 13 ?
OW3 Ba1 O2 142.18(15) 5_445 . ?
OW3 Ba1 O2 142.18(15) 13 . ?
OW3 Ba1 O2 142.18(15) 5_445 9_656 ?
OW3 Ba1 O2 142.18(15) 13 9_656 ?
O2 Ba1 O2 74.6(3) . 9_656 ?
OW3 Ba1 O6 68.4(2) 5_445 11 ?
OW3 Ba1 O6 78.7(2) 13 11 ?
O2 Ba1 O6 126.93(12) . 11 ?
O2 Ba1 O6 81.47(14) 9_656 11 ?
OW3 Ba1 O6 78.7(2) 5_445 10_556 ?
OW3 Ba1 O6 68.4(2) 13 10_556 ?
O2 Ba1 O6 81.47(14) . 10_556 ?
O2 Ba1 O6 126.93(12) 9_656 10_556 ?
O6 Ba1 O6 146.94(19) 11 10_556 ?
OW3 Ba1 O6 68.4(2) 5_445 . ?
OW3 Ba1 O6 78.7(2) 13 . ?
O2 Ba1 O6 81.47(14) . . ?
O2 Ba1 O6 126.93(12) 9_656 . ?
O6 Ba1 O6 76.3(2) 11 . ?
O6 Ba1 O6 94.3(2) 10_556 . ?
OW3 Ba1 O6 78.7(2) 5_445 4_556 ?
OW3 Ba1 O6 68.4(2) 13 4_556 ?
O2 Ba1 O6 126.93(12) . 4_556 ?
O2 Ba1 O6 81.47(14) 9_656 4_556 ?
O6 Ba1 O6 94.3(2) 11 4_556 ?
O6 Ba1 O6 76.3(2) 10_556 4_556 ?
O6 Ba1 O6 146.94(19) . 4_556 ?
OW3 Ba1 OW1 139.1(3) 5_445 . ?
OW3 Ba1 OW1 125.6(3) 13 . ?
O2 Ba1 OW1 57.59(12) . . ?
O2 Ba1 OW1 57.59(12) 9_656 . ?
O6 Ba1 OW1 137.16(12) 11 . ?
O6 Ba1 OW1 69.53(15) 10_556 . ?
O6 Ba1 OW1 137.16(12) . . ?
O6 Ba1 OW1 69.53(15) 4_556 . ?
OW3 Ba1 OW1 125.6(3) 5_445 9_656 ?
OW3 Ba1 OW1 139.1(3) 13 9_656 ?
O2 Ba1 OW1 57.59(12) . 9_656 ?
O2 Ba1 OW1 57.59(12) 9_656 9_656 ?
O6 Ba1 OW1 69.53(15) 11 9_656 ?
O6 Ba1 OW1 137.16(12) 10_556 9_656 ?
O6 Ba1 OW1 69.53(15) . 9_656 ?
O6 Ba1 OW1 137.16(12) 4_556 9_656 ?
OW1 Ba1 OW1 95.3(3) . 9_656 ?
OW3 Ba1 Ba2 43.0(3) 5_445 . ?
OW3 Ba1 Ba2 56.5(3) 13 . ?
O2 Ba1 Ba2 120.93(9) . . ?
O2 Ba1 Ba2 120.93(9) 9_656 . ?
O6 Ba1 Ba2 42.00(11) 11 . ?
O6 Ba1 Ba2 112.05(11) 10_556 . ?
O6 Ba1 Ba2 42.00(11) . . ?
O6 Ba1 Ba2 112.05(11) 4_556 . ?
OW1 Ba1 Ba2 177.89(16) . . ?
OW1 Ba1 Ba2 82.63(16) 9_656 . ?
OW3 Ba1 Ba2 56.5(3) 5_445 9_556 ?
OW3 Ba1 Ba2 43.0(3) 13 9_556 ?
O2 Ba1 Ba2 120.93(9) . 9_556 ?
O2 Ba1 Ba2 120.93(9) 9_656 9_556 ?
O6 Ba1 Ba2 112.05(11) 11 9_556 ?
O6 Ba1 Ba2 42.00(11) 10_556 9_556 ?
O6 Ba1 Ba2 112.05(11) . 9_556 ?
O6 Ba1 Ba2 42.00(11) 4_556 9_556 ?
OW1 Ba1 Ba2 82.62(16) . 9_556 ?
OW1 Ba1 Ba2 177.89(16) 9_656 9_556 ?
Ba2 Ba1 Ba2 99.49(15) . 9_556 ?
Ba3 Ba2 O6 112.74(18) . . ?
Ba3 Ba2 O6 112.74(18) . 12 ?
O6 Ba2 O6 84.3(2) . 12 ?
Ba3 Ba2 O6 112.74(18) . 11 ?
O6 Ba2 O6 78.5(2) . 11 ?
O6 Ba2 O6 134.5(4) 12 11 ?
Ba3 Ba2 O6 112.74(18) . 2 ?
O6 Ba2 O6 134.5(4) . 2 ?
O6 Ba2 O6 78.5(2) 12 2 ?
O6 Ba2 O6 84.3(2) 11 2 ?
Ba3 Ba2 OW3 180.000(3) . 5_445 ?
O6 Ba2 OW3 67.26(18) . 5_445 ?
O6 Ba2 OW3 67.26(18) 12 5_445 ?
O6 Ba2 OW3 67.26(18) 11 5_445 ?
O6 Ba2 OW3 67.26(18) 2 5_445 ?
Ba3 Ba2 OW5 52.4(4) . 14_445 ?
O6 Ba2 OW5 140.15(15) . 14_445 ?
O6 Ba2 OW5 72.8(3) 12 14_445 ?
O6 Ba2 OW5 140.15(15) 11 14_445 ?
O6 Ba2 OW5 72.8(3) 2 14_445 ?
OW3 Ba2 OW5 127.6(4) 5_445 14_445 ?
Ba3 Ba2 OW5 52.4(4) . 13 ?
O6 Ba2 OW5 72.8(3) . 13 ?
O6 Ba2 OW5 140.15(15) 12 13 ?
O6 Ba2 OW5 72.8(3) 11 13 ?
O6 Ba2 OW5 140.15(15) 2 13 ?
OW3 Ba2 OW5 127.6(4) 5_445 13 ?
OW5 Ba2 OW5 104.8(7) 14_445 13 ?
Ba3 Ba2 O5 57.02(17) . 2 ?
O6 Ba2 O5 137.81(12) . 2 ?
O6 Ba2 O5 137.81(12) 12 2 ?
O6 Ba2 O5 71.33(12) 11 2 ?
O6 Ba2 O5 71.33(12) 2 2 ?
OW3 Ba2 O5 122.98(17) 5_445 2 ?
OW5 Ba2 O5 70.6(2) 14_445 2 ?
OW5 Ba2 O5 70.6(2) 13 2 ?
Ba3 Ba2 O5 57.02(17) . . ?
O6 Ba2 O5 71.33(12) . . ?
O6 Ba2 O5 71.33(12) 12 . ?
O6 Ba2 O5 137.81(12) 11 . ?
O6 Ba2 O5 137.81(12) 2 . ?
OW3 Ba2 O5 122.98(17) 5_445 . ?
OW5 Ba2 O5 70.6(2) 14_445 . ?
OW5 Ba2 O5 70.6(2) 13 . ?
O5 Ba2 O5 114.0(3) 2 . ?
Ba3 Ba2 OW3 180.000(3) . 13 ?
O6 Ba2 OW3 67.26(18) . 13 ?
O6 Ba2 OW3 67.26(18) 12 13 ?
O6 Ba2 OW3 67.26(18) 11 13 ?
O6 Ba2 OW3 67.26(18) 2 13 ?
OW3 Ba2 OW3 0.000(1) 5_445 13 ?
OW5 Ba2 OW3 127.6(4) 14_445 13 ?
OW5 Ba2 OW3 127.6(4) 13 13 ?
O5 Ba2 OW3 122.98(17) 2 13 ?
O5 Ba2 OW3 122.98(17) . 13 ?
Ba3 Ba2 O8B 52.1(6) . 14_445 ?
O6 Ba2 O8B 140.10(17) . 14_445 ?
O6 Ba2 O8B 73.0(5) 12 14_445 ?
O6 Ba2 O8B 140.10(17) 11 14_445 ?
O6 Ba2 O8B 73.0(5) 2 14_445 ?
OW3 Ba2 O8B 127.9(6) 5_445 14_445 ?
OW5 Ba2 O8B 0.3(8) 14_445 14_445 ?
OW5 Ba2 O8B 104.5(6) 13 14_445 ?
O5 Ba2 O8B 70.5(3) 2 14_445 ?
O5 Ba2 O8B 70.5(3) . 14_445 ?
OW3 Ba2 O8B 127.9(6) 13 14_445 ?
Ba2 Ba3 OW5 117.2(5) . 14_445 ?
Ba2 Ba3 OW5 117.2(5) . 13 ?
OW5 Ba3 OW5 125.6(10) 14_445 13 ?
Ba2 Ba3 O5 113.0(4) . 2 ?
OW5 Ba3 O5 79.7(3) 14_445 2 ?
OW5 Ba3 O5 79.7(3) 13 2 ?
Ba2 Ba3 O5 113.0(4) . . ?
OW5 Ba3 O5 79.7(3) 14_445 . ?
OW5 Ba3 O5 79.7(3) 13 . ?
O5 Ba3 O5 134.1(7) 2 . ?
Ba2 Ba3 O6 56.9(3) . . ?
OW5 Ba3 O6 142.36(19) 14_445 . ?
OW5 Ba3 O6 72.9(3) 13 . ?
O5 Ba3 O6 137.90(18) 2 . ?
O5 Ba3 O6 71.55(14) . . ?
Ba2 Ba3 O6 56.9(3) . 12 ?
OW5 Ba3 O6 72.9(3) 14_445 12 ?
OW5 Ba3 O6 142.36(19) 13 12 ?
O5 Ba3 O6 137.90(18) 2 12 ?
O5 Ba3 O6 71.55(14) . 12 ?
O6 Ba3 O6 75.2(3) . 12 ?
Ba2 Ba3 O6 56.9(3) . 11 ?
OW5 Ba3 O6 142.36(19) 14_445 11 ?
OW5 Ba3 O6 72.9(3) 13 11 ?
O5 Ba3 O6 71.55(14) 2 11 ?
O5 Ba3 O6 137.90(18) . 11 ?
O6 Ba3 O6 70.2(3) . 11 ?
O6 Ba3 O6 113.9(6) 12 11 ?
Ba2 Ba3 O6 56.9(3) . 2 ?
OW5 Ba3 O6 72.9(3) 14_445 2 ?
OW5 Ba3 O6 142.36(19) 13 2 ?
O5 Ba3 O6 71.55(14) 2 2 ?
O5 Ba3 O6 137.90(18) . 2 ?
O6 Ba3 O6 113.9(6) . 2 ?
O6 Ba3 O6 70.2(3) 12 2 ?
O6 Ba3 O6 75.2(3) 11 2 ?
Ba2 Ba3 O8B 119.5(7) . 14_445 ?
OW5 Ba3 O8B 2.3(8) 14_445 14_445 ?
OW5 Ba3 O8B 123.3(9) 13 14_445 ?
O5 Ba3 O8B 78.9(3) 2 14_445 ?
O5 Ba3 O8B 78.9(3) . 14_445 ?
O6 Ba3 O8B 143.1(2) . 14_445 ?
O6 Ba3 O8B 74.8(5) 12 14_445 ?
O6 Ba3 O8B 143.1(2) 11 14_445 ?
O6 Ba3 O8B 74.8(5) 2 14_445 ?
Ba2 Ba3 O8B 119.5(7) . 13 ?
OW5 Ba3 O8B 123.3(9) 14_445 13 ?
OW5 Ba3 O8B 2.3(8) 13 13 ?
O5 Ba3 O8B 78.9(3) 2 13 ?
O5 Ba3 O8B 78.9(3) . 13 ?
O6 Ba3 O8B 74.8(5) . 13 ?
O6 Ba3 O8B 143.1(2) 12 13 ?
O6 Ba3 O8B 74.8(5) 11 13 ?
O6 Ba3 O8B 143.1(2) 2 13 ?
O8B Ba3 O8B 121.1(14) 14_445 13 ?
Ba2 Ba3 O8A 129.9(7) . 14_445 ?
OW5 Ba3 O8A 12.8(7) 14_445 14_445 ?
OW5 Ba3 O8A 112.9(10) 13 14_445 ?
O5 Ba3 O8A 75.5(4) 2 14_445 ?
O5 Ba3 O8A 75.5(4) . 14_445 ?
O6 Ba3 O8A 144.88(14) . 14_445 ?
O6 Ba3 O8A 83.3(5) 12 14_445 ?
O6 Ba3 O8A 144.88(14) 11 14_445 ?
O6 Ba3 O8A 83.3(5) 2 14_445 ?
O8B Ba3 O8A 10.5(9) 14_445 14_445 ?
O8B Ba3 O8A 110.6(11) 13 14_445 ?
OW4 Ba4 OW4 92(3) 10_556 . ?
OW4 Ba4 Ba5 60.9(13) 10_556 10_556 ?
OW4 Ba4 Ba5 131.0(14) . 10_556 ?
OW4 Ba4 Ba5 131.0(14) 10_556 . ?
OW4 Ba4 Ba5 60.9(13) . . ?
Ba5 Ba4 Ba5 105.1(4) 10_556 . ?
OW4 Ba4 O9A 25.0(14) 10_556 10_556 ?
OW4 Ba4 O9A 91.9(14) . 10_556 ?
Ba5 Ba4 O9A 46.2(5) 10_556 10_556 ?
Ba5 Ba4 O9A 110.0(3) . 10_556 ?
OW4 Ba4 O9A 91.9(14) 10_556 . ?
OW4 Ba4 O9A 25.0(14) . . ?
Ba5 Ba4 O9A 110.0(3) 10_556 . ?
Ba5 Ba4 O9A 46.2(5) . . ?
O9A Ba4 O9A 81.4(5) 10_556 . ?
OW4 Ba4 OW4 69.5(16) 10_556 12 ?
OW4 Ba4 OW4 44.7(14) . 12 ?
Ba5 Ba4 OW4 130.3(5) 10_556 12 ?
Ba5 Ba4 OW4 104.4(5) . 12 ?
O9A Ba4 OW4 86.2(7) 10_556 12 ?
O9A Ba4 OW4 66.8(7) . 12 ?
OW4 Ba4 OW4 44.7(14) 10_556 3_556 ?
OW4 Ba4 OW4 69.5(16) . 3_556 ?
Ba5 Ba4 OW4 104.4(5) 10_556 3_556 ?
Ba5 Ba4 OW4 130.3(5) . 3_556 ?
O9A Ba4 OW4 66.8(7) 10_556 3_556 ?
O9A Ba4 OW4 86.2(7) . 3_556 ?
OW4 Ba4 OW4 29.0(10) 12 3_556 ?
OW4 Ba4 OW6 74.2(14) 10_556 10_556 ?
OW4 Ba4 OW6 94.2(14) . 10_556 ?
Ba5 Ba4 OW6 41.8(5) 10_556 10_556 ?
Ba5 Ba4 OW6 68.7(5) . 10_556 ?
O9A Ba4 OW6 49.3(6) 10_556 10_556 ?
O9A Ba4 OW6 70.1(5) . 10_556 ?
OW4 Ba4 OW6 121.4(6) 12 10_556 ?
OW4 Ba4 OW6 113.6(7) 3_556 10_556 ?
OW4 Ba4 OW6 94.2(14) 10_556 . ?
OW4 Ba4 OW6 74.2(14) . . ?
Ba5 Ba4 OW6 68.7(5) 10_556 . ?
Ba5 Ba4 OW6 41.8(5) . . ?
O9A Ba4 OW6 70.1(5) 10_556 . ?
O9A Ba4 OW6 49.3(6) . . ?
OW4 Ba4 OW6 113.6(7) 12 . ?
OW4 Ba4 OW6 121.4(6) 3_556 . ?
OW6 Ba4 OW6 27.8(10) 10_556 . ?
OW4 Ba4 O9B 16.8(15) 10_556 10_556 ?
OW4 Ba4 O9B 85.7(14) . 10_556 ?
Ba5 Ba4 O9B 56.4(6) 10_556 10_556 ?
Ba5 Ba4 O9B 114.7(5) . 10_556 ?
O9A Ba4 O9B 11.3(8) 10_556 10_556 ?
O9A Ba4 O9B 79.5(4) . 10_556 ?
OW4 Ba4 O9B 75.1(8) 12 10_556 ?
OW4 Ba4 O9B 55.7(9) 3_556 10_556 ?
OW6 Ba4 O9B 59.3(9) 10_556 10_556 ?
OW6 Ba4 O9B 77.5(7) . 10_556 ?
OW4 Ba4 O9B 85.7(14) 10_556 . ?
OW4 Ba4 O9B 16.8(15) . . ?
Ba5 Ba4 O9B 114.7(5) 10_556 . ?
Ba5 Ba4 O9B 56.4(6) . . ?
O9A Ba4 O9B 79.5(4) 10_556 . ?
O9A Ba4 O9B 11.3(8) . . ?
OW4 Ba4 O9B 55.7(9) 12 . ?
OW4 Ba4 O9B 75.1(8) 3_556 . ?
OW6 Ba4 O9B 77.5(7) 10_556 . ?
OW6 Ba4 O9B 59.3(9) . . ?
O9B Ba4 O9B 75.5(4) 10_556 . ?
OW8 Ba5 OW6 66.4(13) . . ?
OW8 Ba5 O8A 55.0(13) . . ?
OW6 Ba5 O8A 102.3(9) . . ?
OW8 Ba5 O9A 10.4(11) . . ?
OW6 Ba5 O9A 68.8(8) . . ?
O8A Ba5 O9A 62.4(6) . . ?
OW8 Ba5 OW7 100.6(10) . . ?
OW6 Ba5 OW7 66.1(10) . . ?
O8A Ba5 OW7 78.9(8) . . ?
O9A Ba5 OW7 110.3(5) . . ?
OW8 Ba5 OW4 60.5(13) . . ?
OW6 Ba5 OW4 76.6(10) . . ?
O8A Ba5 OW4 108.2(8) . . ?
O9A Ba5 OW4 50.4(8) . . ?
OW7 Ba5 OW4 142.6(10) . . ?
OW8 Ba5 Ba5 43.9(10) . 11_565 ?
OW6 Ba5 Ba5 49.7(5) . 11_565 ?
O8A Ba5 Ba5 52.9(7) . 11_565 ?
O9A Ba5 Ba5 53.6(4) . 11_565 ?
OW7 Ba5 Ba5 56.8(2) . 11_565 ?
OW4 Ba5 Ba5 97.4(6) . 11_565 ?
OW8 Ba5 O8B 58.8(13) . . ?
OW6 Ba5 O8B 110.0(7) . . ?
O8A Ba5 O8B 8.0(7) . . ?
O9A Ba5 O8B 65.1(4) . . ?
OW7 Ba5 O8B 84.3(9) . . ?
OW4 Ba5 O8B 107.4(8) . . ?
Ba5 Ba5 O8B 60.8(4) 11_565 . ?
OW8 Ba5 O9B 17.3(11) . . ?
OW6 Ba5 O9B 73.7(9) . . ?
O8A Ba5 O9B 65.3(5) . . ?
O9A Ba5 O9B 7.3(5) . . ?
OW7 Ba5 O9B 117.6(5) . . ?
OW4 Ba5 O9B 45.2(7) . . ?
Ba5 Ba5 O9B 60.8(4) 11_565 . ?
O8B Ba5 O9B 66.9(4) . . ?
OW8 Ba5 Ba4 78.3(12) . . ?
OW6 Ba5 Ba4 72.3(7) . . ?
O8A Ba5 Ba4 129.0(6) . . ?
O9A Ba5 Ba4 68.9(5) . . ?
OW7 Ba5 Ba4 134.4(9) . . ?
OW4 Ba5 Ba4 20.9(6) . . ?
Ba5 Ba5 Ba4 107.56(18) 11_565 . ?
O8B Ba5 Ba4 128.3(5) . . ?
O9B Ba5 Ba4 64.6(3) . . ?
OW8 Ba5 P2A 33.0(12) . . ?
OW6 Ba5 P2A 98.7(7) . . ?
O8A Ba5 P2A 35.1(3) . . ?
O9A Ba5 P2A 34.8(3) . . ?
OW7 Ba5 P2A 109.3(5) . . ?
OW4 Ba5 P2A 73.4(7) . . ?
Ba5 Ba5 P2A 62.17(17) 11_565 . ?
O8B Ba5 P2A 34.2(3) . . ?
O9B Ba5 P2A 34.4(3) . . ?
Ba4 Ba5 P2A 94.3(4) . . ?
OW8 Ba5 OW5 69.3(13) . . ?
OW6 Ba5 OW5 112.8(6) . . ?
O8A Ba5 OW5 14.5(6) . . ?
O9A Ba5 OW5 76.3(5) . . ?
OW7 Ba5 OW5 75.8(8) . . ?
OW4 Ba5 OW5 119.3(8) . . ?
Ba5 Ba5 OW5 63.3(2) 11_565 . ?
O8B Ba5 OW5 12.0(5) . . ?
O9B Ba5 OW5 78.6(5) . . ?
Ba4 Ba5 OW5 140.1(5) . . ?
P2A Ba5 OW5 46.2(4) . . ?
O2 Nb1 F 180.000(2) . . ?
O2 Nb1 O3 91.70(17) . 3_656 ?
F Nb1 O3 88.30(18) . 3_656 ?
O2 Nb1 O3 91.70(17) . 12_655 ?
F Nb1 O3 88.30(18) . 12_655 ?
O3 Nb1 O3 88.7(3) 3_656 12_655 ?
O2 Nb1 O3 91.70(18) . . ?
F Nb1 O3 88.30(17) . . ?
O3 Nb1 O3 176.6(4) 3_656 . ?
O3 Nb1 O3 91.2(3) 12_655 . ?
O2 Nb1 O3 91.70(18) . 10_556 ?
F Nb1 O3 88.30(17) . 10_556 ?
O3 Nb1 O3 91.2(3) 3_656 10_556 ?
O3 Nb1 O3 176.6(4) 12_655 10_556 ?
O3 Nb1 O3 88.7(3) . 10_556 ?
O2 Nb1 Ba4 120.71(4) . 3_656 ?
F Nb1 Ba4 59.29(4) . 3_656 ?
O3 Nb1 Ba4 50.99(15) 3_656 3_656 ?
O3 Nb1 Ba4 50.99(15) 12_655 3_656 ?
O3 Nb1 Ba4 126.81(16) . 3_656 ?
O3 Nb1 Ba4 126.81(16) 10_556 3_656 ?
O2 Nb1 Ba4 120.71(4) . . ?
F Nb1 Ba4 59.29(4) . . ?
O3 Nb1 Ba4 126.81(16) 3_656 . ?
O3 Nb1 Ba4 126.81(16) 12_655 . ?
O3 Nb1 Ba4 50.99(15) . . ?
O3 Nb1 Ba4 50.99(15) 10_556 . ?
Ba4 Nb1 Ba4 118.59(9) 3_656 . ?
O2 Nb1 Ba5 134.23(12) . 3_656 ?
F Nb1 Ba5 45.77(12) . 3_656 ?
O3 Nb1 Ba5 42.7(2) 3_656 3_656 ?
O3 Nb1 Ba5 90.5(2) 12_655 3_656 ?
O3 Nb1 Ba5 134.0(2) . 3_656 ?
O3 Nb1 Ba5 87.1(2) 10_556 3_656 ?
Ba4 Nb1 Ba5 39.78(15) 3_656 3_656 ?
Ba4 Nb1 Ba5 93.22(13) . 3_656 ?
O2 Nb1 Ba5 134.23(12) . 12_655 ?
F Nb1 Ba5 45.77(12) . 12_655 ?
O3 Nb1 Ba5 90.5(2) 3_656 12_655 ?
O3 Nb1 Ba5 42.7(2) 12_655 12_655 ?
O3 Nb1 Ba5 87.1(2) . 12_655 ?
O3 Nb1 Ba5 134.0(2) 10_556 12_655 ?
Ba4 Nb1 Ba5 39.78(15) 3_656 12_655 ?
Ba4 Nb1 Ba5 93.22(13) . 12_655 ?
Ba5 Nb1 Ba5 64.3(3) 3_656 12_655 ?
O2 Nb1 Ba5 134.23(12) . . ?
F Nb1 Ba5 45.77(12) . . ?
O3 Nb1 Ba5 134.0(2) 3_656 . ?
O3 Nb1 Ba5 87.1(2) 12_655 . ?
O3 Nb1 Ba5 42.7(2) . . ?
O3 Nb1 Ba5 90.5(2) 10_556 . ?
Ba4 Nb1 Ba5 93.22(13) 3_656 . ?
Ba4 Nb1 Ba5 39.78(15) . . ?
Ba5 Nb1 Ba5 91.5(2) 3_656 . ?
Ba5 Nb1 Ba5 57.3(3) 12_655 . ?
O2 Nb1 Ba5 134.23(12) . 10_556 ?
F Nb1 Ba5 45.77(12) . 10_556 ?
O3 Nb1 Ba5 87.1(2) 3_656 10_556 ?
O3 Nb1 Ba5 134.0(2) 12_655 10_556 ?
O3 Nb1 Ba5 90.5(2) . 10_556 ?
O3 Nb1 Ba5 42.7(2) 10_556 10_556 ?
Ba4 Nb1 Ba5 93.22(13) 3_656 10_556 ?
Ba4 Nb1 Ba5 39.78(15) . 10_556 ?
Ba5 Nb1 Ba5 57.3(3) 3_656 10_556 ?
Ba5 Nb1 Ba5 91.5(2) 12_655 10_556 ?
Ba5 Nb1 Ba5 64.3(3) . 10_556 ?
O5 Nb2 O1 99.29(19) . 8_455 ?
O5 Nb2 O1 99.29(19) . 13 ?
O1 Nb2 O1 87.0(2) 8_455 13 ?
O5 Nb2 O4 95.28(18) . . ?
O1 Nb2 O4 165.35(17) 8_455 . ?
O1 Nb2 O4 89.18(17) 13 . ?
O5 Nb2 O4 95.28(18) . 12 ?
O1 Nb2 O4 89.18(17) 8_455 12 ?
O1 Nb2 O4 165.35(17) 13 12 ?
O4 Nb2 O4 90.9(2) . 12 ?
O5 Nb2 O7 175.5(3) . . ?
O1 Nb2 O7 83.91(19) 8_455 . ?
O1 Nb2 O7 83.91(19) 13 . ?
O4 Nb2 O7 81.62(17) . . ?
O4 Nb2 O7 81.62(17) 12 . ?
O6 P1 O1 110.2(3) . . ?
O6 P1 O4 112.0(2) . . ?
O1 P1 O4 109.5(2) . . ?
O6 P1 O3 113.2(3) . . ?
O1 P1 O3 108.5(3) . . ?
O4 P1 O3 103.2(3) . . ?
O6 P1 Ba5 147.2(3) . . ?
O1 P1 Ba5 102.6(2) . . ?
O4 P1 Ba5 53.9(2) . . ?
O3 P1 Ba5 54.2(3) . . ?
O6 P1 Ba4 104.4(2) . . ?
O1 P1 Ba4 145.03(18) . . ?
O4 P1 Ba4 59.89(16) . . ?
O3 P1 Ba4 50.88(19) . . ?
Ba5 P1 Ba4 43.05(18) . . ?
P2B P2A O9A 72.1(8) . . ?
P2B P2A O8A 161.6(16) . . ?
O9A P2A O8A 89.5(16) . . ?
P2B P2A O8B 176.6(13) . . ?
O9A P2A O8B 111.4(10) . . ?
O8A P2A O8B 21.9(18) . . ?
P2B P2A OW8 91.1(17) . . ?
O9A P2A OW8 19.0(16) . . ?
O8A P2A OW8 70(2) . . ?
O8B P2A OW8 92.4(18) . . ?
P2B P2A O9B 51.7(16) . . ?
O9A P2A O9B 20.4(16) . . ?
O8A P2A O9B 109.9(10) . . ?
O8B P2A O9B 131.8(18) . . ?
OW8 P2A O9B 39(2) . . ?
P2B P2A O7 70.5(5) . . ?
O9A P2A O7 111.1(5) . . ?
O8A P2A O7 118.1(7) . . ?
O8B P2A O7 107.7(8) . . ?
OW8 P2A O7 119.5(7) . . ?
O9B P2A O7 100.0(9) . . ?
P2B P2A O7 70.5(5) . 2_565 ?
O9A P2A O7 111.1(5) . 2_565 ?
O8A P2A O7 118.1(7) . 2_565 ?
O8B P2A O7 107.7(8) . 2_565 ?
OW8 P2A O7 119.5(7) . 2_565 ?
O9B P2A O7 100.0(9) . 2_565 ?
O7 P2A O7 107.7(5) . 2_565 ?
P2B P2A P2A 33.2(9) . 2_565 ?
O9A P2A P2A 105.3(9) . 2_565 ?
O8A P2A P2A 165.2(15) . 2_565 ?
O8B P2A P2A 143.3(13) . 2_565 ?
OW8 P2A P2A 124.3(16) . 2_565 ?
O9B P2A P2A 84.9(14) . 2_565 ?
O7 P2A P2A 56.9(2) . 2_565 ?
O7 P2A P2A 56.9(2) 2_565 2_565 ?
P2B P2A OW5 175.9(11) . . ?
O9A P2A OW5 112.1(11) . . ?
O8A P2A OW5 22.6(15) . . ?
O8B P2A OW5 0.7(15) . . ?
OW8 P2A OW5 93.1(17) . . ?
O9B P2A OW5 132.5(15) . . ?
O7 P2A OW5 107.4(4) . . ?
O7 P2A OW5 107.4(4) 2_565 . ?
P2A P2A OW5 142.6(5) 2_565 . ?
P2B P2A O9B 11.6(11) . 2_565 ?
O9A P2A O9B 60.5(11) . 2_565 ?
O8A P2A O9B 150(2) . 2_565 ?
O8B P2A O9B 171.8(15) . 2_565 ?
OW8 P2A O9B 79.5(17) . 2_565 ?
O9B P2A O9B 40(2) . 2_565 ?
O7 P2A O9B 76.7(5) . 2_565 ?
O7 P2A O9B 76.7(5) 2_565 2_565 ?
P2A P2A O9B 44.8(7) 2_565 2_565 ?
OW5 P2A O9B 172.5(9) . 2_565 ?
P2B P2A O9A 1.9(11) . 2_565 ?
O9A P2A O9A 70.2(13) . 2_565 ?
O8A P2A O9A 159.7(16) . 2_565 ?
O8B P2A O9A 178.5(16) . 2_565 ?
OW8 P2A O9A 89.2(17) . 2_565 ?
O9B P2A O9A 49.7(16) . 2_565 ?
O7 P2A O9A 71.5(4) . 2_565 ?
O7 P2A O9A 71.5(4) 2_565 2_565 ?
P2A P2A O9A 35.1(4) 2_565 2_565 ?
OW5 P2A O9A 177.8(6) . 2_565 ?
O9B P2A O9A 9.7(8) 2_565 2_565 ?
P2A P2B P2A 113.6(18) 2_565 . ?
P2A P2B O9B 159(2) 2_565 . ?
P2A P2B O9B 87.7(14) . . ?
P2A P2B O9B 87.7(14) 2_565 2_565 ?
P2A P2B O9B 159(2) . 2_565 ?
O9B P2B O9B 71(3) . 2_565 ?
P2A P2B O7 71.4(7) 2_565 . ?
P2A P2B O7 71.4(7) . . ?
O9B P2B O7 118.4(6) . . ?
O9B P2B O7 118.4(6) 2_565 . ?
P2A P2B O7 71.4(7) 2_565 2_565 ?
P2A P2B O7 71.4(7) . 2_565 ?
O9B P2B O7 118.4(6) . 2_565 ?
O9B P2B O7 118.4(6) 2_565 2_565 ?
O7 P2B O7 108.6(12) . 2_565 ?
P2A P2B O9A 176.8(19) 2_565 . ?
P2A P2B O9A 69.6(7) . . ?
O9B P2B O9A 18.1(15) . . ?
O9B P2B O9A 89(2) 2_565 . ?
O7 P2B O9A 110.3(4) . . ?
O7 P2B O9A 110.3(4) 2_565 . ?
P2A P2B O9A 69.6(7) 2_565 2_565 ?
P2A P2B O9A 176.8(19) . 2_565 ?
O9B P2B O9A 89(2) . 2_565 ?
O9B P2B O9A 18.1(15) 2_565 2_565 ?
O7 P2B O9A 110.3(4) . 2_565 ?
O7 P2B O9A 110.3(4) 2_565 2_565 ?
O9A P2B O9A 107(2) . 2_565 ?
P2A P2B OW8 169.6(19) 2_565 . ?
P2A P2B OW8 56.0(13) . . ?
O9B P2B OW8 31.6(18) . . ?
O9B P2B OW8 103(2) 2_565 . ?
O7 P2B OW8 103.1(7) . . ?
O7 P2B OW8 103.1(7) 2_565 . ?
O9A P2B OW8 13.6(14) . . ?
O9A P2B OW8 121(2) 2_565 . ?
P2A P2B OW8 56.0(13) 2_565 2_565 ?
P2A P2B OW8 169.6(19) . 2_565 ?
O9B P2B OW8 103(2) . 2_565 ?
O9B P2B OW8 31.6(18) 2_565 2_565 ?
O7 P2B OW8 103.1(7) . 2_565 ?
O7 P2B OW8 103.1(7) 2_565 2_565 ?
O9A P2B OW8 121(2) . 2_565 ?
O9A P2B OW8 13.6(14) 2_565 2_565 ?
OW8 P2B OW8 134(3) . 2_565 ?
P2A P2B O8A 11.1(10) 2_565 2_565 ?
P2A P2B O8A 124.7(16) . 2_565 ?
O9B P2B O8A 148(2) . 2_565 ?
O9B P2B O8A 76.5(9) 2_565 2_565 ?
O7 P2B O8A 77.3(6) . 2_565 ?
O7 P2B O8A 77.3(6) 2_565 2_565 ?
O9A P2B O8A 165.7(17) . 2_565 ?
O9A P2B O8A 58.5(12) 2_565 2_565 ?
OW8 P2B O8A 179.3(19) . 2_565 ?
OW8 P2B O8A 44.9(15) 2_565 2_565 ?
P2A P2B O8A 124.7(16) 2_565 . ?
P2A P2B O8A 11.1(10) . . ?
O9B P2B O8A 76.5(9) . . ?
O9B P2B O8A 148(2) 2_565 . ?
O7 P2B O8A 77.3(6) . . ?
O7 P2B O8A 77.3(6) 2_565 . ?
O9A P2B O8A 58.5(12) . . ?
O9A P2B O8A 165.7(17) 2_565 . ?
OW8 P2B O8A 44.9(15) . . ?
OW8 P2B O8A 179.3(19) 2_565 . ?
O8A P2B O8A 136(2) 2_565 . ?
Nb1 F Ba5 105.4(3) . 3_656 ?
Nb1 F Ba5 105.4(3) . . ?
Ba5 F Ba5 149.2(6) 3_656 . ?
Nb1 F Ba5 105.4(3) . 12_655 ?
Ba5 F Ba5 91.5(4) 3_656 12_655 ?
Ba5 F Ba5 80.4(4) . 12_655 ?
Nb1 F Ba5 105.4(3) . 10_556 ?
Ba5 F Ba5 80.4(4) 3_656 10_556 ?
Ba5 F Ba5 91.5(4) . 10_556 ?
Ba5 F Ba5 149.2(6) 12_655 10_556 ?
Nb1 F Ba4 89.7(2) . . ?
Ba5 F Ba4 130.3(2) 3_656 . ?
Ba5 F Ba4 49.9(2) . . ?
Ba5 F Ba4 130.3(2) 12_655 . ?
Ba5 F Ba4 49.9(2) 10_556 . ?
Nb1 F Ba4 89.7(2) . 3_656 ?
Ba5 F Ba4 49.9(2) 3_656 3_656 ?
Ba5 F Ba4 130.3(2) . 3_656 ?
Ba5 F Ba4 49.9(2) 12_655 3_656 ?
Ba5 F Ba4 130.3(2) 10_556 3_656 ?
Ba4 F Ba4 179.3(4) . 3_656 ?
P1 O1 Nb2 147.5(3) . 13 ?
P1 O1 O6 34.25(16) . . ?
Nb2 O1 O6 175.2(2) 13 . ?
P1 O1 O3 36.00(16) . . ?
Nb2 O1 O3 118.0(2) 13 . ?
O6 O1 O3 61.2(2) . . ?
P1 O1 O4 35.36(14) . . ?
Nb2 O1 O4 123.7(2) 13 . ?
O6 O1 O4 60.42(17) . . ?
O3 O1 O4 57.83(17) . . ?
P1 O1 O1 125.52(17) . 12_655 ?
Nb2 O1 O1 46.48(12) 13 12_655 ?
O6 O1 O1 128.94(15) . 12_655 ?
O3 O1 O1 90.53(14) . 12_655 ?
O4 O1 O1 139.52(13) . 12_655 ?
P1 O1 O7 161.5(3) . 13 ?
Nb2 O1 O7 50.56(14) 13 13 ?
O6 O1 O7 127.3(2) . 13 ?
O3 O1 O7 148.8(2) . 13 ?
O4 O1 O7 153.0(2) . 13 ?
O1 O1 O7 60.39(11) 12_655 13 ?
P1 O1 O4 133.2(2) . 13 ?
Nb2 O1 O4 45.49(11) 13 13 ?
O6 O1 O4 138.5(2) . 13 ?
O3 O1 O4 139.7(2) . 13 ?
O4 O1 O4 98.06(18) . 13 ?
O1 O1 O4 91.07(11) 12_655 13 ?
O7 O1 O4 58.31(17) 13 13 ?
P1 O1 O5 111.2(2) . 13 ?
Nb2 O1 O5 36.55(13) 13 13 ?
O6 O1 O5 145.4(2) . 13 ?
O3 O1 O5 88.0(2) . 13 ?
O4 O1 O5 90.91(18) . 13 ?
O1 O1 O5 60.92(10) 12_655 13 ?
O7 O1 O5 87.07(19) 13 13 ?
O4 O1 O5 58.36(16) 13 13 ?
Nb1 O2 Ba1 127.31(15) . . ?
Nb1 O2 Ba1 127.31(15) . 9_656 ?
Ba1 O2 Ba1 105.4(3) . 9_656 ?
Nb1 O2 O3 45.11(17) . 3_656 ?
Ba1 O2 O3 146.15(12) . 3_656 ?
Ba1 O2 O3 91.43(11) 9_656 3_656 ?
Nb1 O2 O3 45.11(17) . 12_655 ?
Ba1 O2 O3 146.15(12) . 12_655 ?
Ba1 O2 O3 91.43(11) 9_656 12_655 ?
O3 O2 O3 59.4(3) 3_656 12_655 ?
Nb1 O2 O3 45.11(17) . 10_556 ?
Ba1 O2 O3 91.43(11) . 10_556 ?
Ba1 O2 O3 146.15(12) 9_656 10_556 ?
O3 O2 O3 60.9(3) 3_656 10_556 ?
O3 O2 O3 90.2(3) 12_655 10_556 ?
Nb1 O2 O3 45.11(17) . . ?
Ba1 O2 O3 91.43(11) . . ?
Ba1 O2 O3 146.15(12) 9_656 . ?
O3 O2 O3 90.2(3) 3_656 . ?
O3 O2 O3 60.9(3) 12_655 . ?
O3 O2 O3 59.4(3) 10_556 . ?
Nb1 O2 OW1 124.8(2) . 9_656 ?
Ba1 O2 OW1 69.76(17) . 9_656 ?
Ba1 O2 OW1 69.76(17) 9_656 9_656 ?
O3 O2 OW1 144.06(14) 3_656 9_656 ?
O3 O2 OW1 89.77(16) 12_655 9_656 ?
O3 O2 OW1 144.06(14) 10_556 9_656 ?
O3 O2 OW1 89.77(16) . 9_656 ?
Nb1 O2 OW1 124.8(2) . . ?
Ba1 O2 OW1 69.76(17) . . ?
Ba1 O2 OW1 69.76(17) 9_656 . ?
O3 O2 OW1 89.77(16) 3_656 . ?
O3 O2 OW1 144.06(14) 12_655 . ?
O3 O2 OW1 89.77(16) 10_556 . ?
O3 O2 OW1 144.06(14) . . ?
OW1 O2 OW1 110.4(4) 9_656 . ?
P1 O3 Nb1 151.5(4) . . ?
P1 O3 O4 38.21(15) . . ?
Nb1 O3 O4 169.6(3) . . ?
P1 O3 O1 35.48(15) . . ?
Nb1 O3 O1 128.7(3) . . ?
O4 O3 O1 61.19(17) . . ?
P1 O3 O6 32.56(17) . . ?
Nb1 O3 O6 125.6(3) . . ?
O4 O3 O6 60.71(17) . . ?
O1 O3 O6 58.81(18) . . ?
P1 O3 O3 134.77(19) . 10_556 ?
Nb1 O3 O3 45.65(14) . 10_556 ?
O4 O3 O3 127.20(15) . 10_556 ?
O1 O3 O3 156.92(16) . 10_556 ?
O6 O3 O3 104.25(15) . 10_556 ?
P1 O3 Ba5 98.7(3) . . ?
Nb1 O3 Ba5 108.6(3) . . ?
O4 O3 Ba5 63.9(2) . . ?
O1 O3 Ba5 98.5(3) . . ?
O6 O3 Ba5 124.3(3) . . ?
O3 O3 Ba5 104.4(2) 10_556 . ?
P1 O3 O2 108.9(3) . . ?
Nb1 O3 O2 43.19(17) . . ?
O4 O3 O2 144.5(3) . . ?
O1 O3 O2 100.1(2) . . ?
O6 O3 O2 83.9(2) . . ?
O3 O3 O2 60.30(13) 10_556 . ?
Ba5 O3 O2 151.6(3) . . ?
P1 O3 O3 123.99(19) . 12_655 ?
Nb1 O3 O3 44.40(14) . 12_655 ?
O4 O3 O3 141.07(16) . 12_655 ?
O1 O3 O3 89.48(14) . 12_655 ?
O6 O3 O3 127.19(16) . 12_655 ?
O3 O3 O3 90.000(1) 10_556 12_655 ?
Ba5 O3 O3 99.4(2) . 12_655 ?
O2 O3 O3 59.57(13) . 12_655 ?
P1 O3 Ba4 105.0(2) . . ?
Nb1 O3 Ba4 97.75(19) . . ?
O4 O3 Ba4 72.08(16) . . ?
O1 O3 Ba4 133.04(19) . . ?
O6 O3 Ba4 102.6(2) . . ?
O3 O3 Ba4 62.18(9) 10_556 . ?
Ba5 O3 Ba4 54.0(2) . . ?
O2 O3 Ba4 121.86(17) . . ?
O3 O3 Ba4 128.27(11) 12_655 . ?
P1 O4 Nb2 134.3(3) . . ?
P1 O4 O3 38.56(17) . . ?
Nb2 O4 O3 171.8(2) . . ?
P1 O4 O6 33.26(14) . . ?
Nb2 O4 O6 114.3(2) . . ?
O3 O4 O6 61.8(2) . . ?
P1 O4 O1 35.17(14) . . ?
Nb2 O4 O1 110.9(2) . . ?
O3 O4 O1 60.98(18) . . ?
O6 O4 O1 59.09(16) . . ?
P1 O4 O7 170.2(2) . . ?
Nb2 O4 O7 51.72(14) . . ?
O3 O4 O7 134.5(2) . . ?
O6 O4 O7 156.4(2) . . ?
O1 O4 O7 139.9(2) . . ?
P1 O4 Ba5 99.4(3) . . ?
Nb2 O4 Ba5 119.9(2) . . ?
O3 O4 Ba5 64.2(2) . . ?
O6 O4 Ba5 125.7(2) . . ?
O1 O4 Ba5 98.6(3) . . ?
O7 O4 Ba5 71.8(2) . . ?
P1 O4 O5 96.8(2) . . ?
Nb2 O4 O5 38.21(13) . . ?
O3 O4 O5 135.4(2) . . ?
O6 O4 O5 78.0(2) . . ?
O1 O4 O5 82.71(17) . . ?
O7 O4 O5 89.88(19) . . ?
Ba5 O4 O5 153.2(3) . . ?
P1 O4 O1 117.0(2) . 13 ?
Nb2 O4 O1 45.33(12) . 13 ?
O3 O4 O1 130.0(2) . 13 ?
O6 O4 O1 126.8(2) . 13 ?
O1 O4 O1 81.94(18) . 13 ?
O7 O4 O1 60.38(18) . 13 ?
Ba5 O4 O1 92.3(2) . 13 ?
O5 O4 O1 61.21(17) . 13 ?
P1 O4 O4 131.37(16) . 12 ?
Nb2 O4 O4 44.53(12) . 12 ?
O3 O4 O4 141.07(16) . 12 ?
O6 O4 O4 98.11(14) . 12 ?
O1 O4 O4 139.52(13) . 12 ?
O7 O4 O4 58.39(11) . 12 ?
Ba5 O4 O4 121.3(2) . 12 ?
O5 O4 O4 58.70(10) . 12 ?
O1 O4 O4 88.93(11) 13 12 ?
P1 O4 Ba4 95.40(18) . . ?
Nb2 O4 Ba4 126.59(17) . . ?
O3 O4 Ba4 61.58(16) . . ?
O6 O4 Ba4 96.92(18) . . ?
O1 O4 Ba4 122.38(17) . . ?
O7 O4 Ba4 82.49(18) . . ?
Ba5 O4 Ba4 51.2(2) . . ?
O5 O4 Ba4 147.63(18) . . ?
O1 O4 Ba4 135.84(17) 13 . ?
O4 O4 Ba4 91.09(9) 12 . ?
Nb2 O5 Ba3 142.7(5) . . ?
Nb2 O5 O4 46.52(14) . . ?
Ba3 O5 O4 103.9(3) . . ?
Nb2 O5 O4 46.52(14) . 12 ?
Ba3 O5 O4 103.9(3) . 12 ?
O4 O5 O4 62.6(2) . 12 ?
Nb2 O5 O1 44.16(14) . 13 ?
Ba3 O5 O1 150.82(11) . 13 ?
O4 O5 O1 60.44(15) . 13 ?
O4 O5 O1 90.7(2) 12 13 ?
Nb2 O5 O1 44.16(14) . 8_455 ?
Ba3 O5 O1 150.82(11) . 8_455 ?
O4 O5 O1 90.7(2) . 8_455 ?
O4 O5 O1 60.44(15) 12 8_455 ?
O1 O5 O1 58.2(2) 13 8_455 ?
Nb2 O5 Ba2 132.6(3) . . ?
Ba3 O5 Ba2 10.0(2) . . ?
O4 O5 Ba2 95.4(2) . . ?
O4 O5 Ba2 95.4(2) 12 . ?
O1 O5 Ba2 148.55(14) 13 . ?
O1 O5 Ba2 148.55(14) 8_455 . ?
Nb2 O5 Ba5 123.8(2) . 8_455 ?
Ba3 O5 Ba5 86.2(3) . 8_455 ?
O4 O5 Ba5 169.9(3) . 8_455 ?
O4 O5 Ba5 114.22(17) 12 8_455 ?
O1 O5 Ba5 111.0(2) 13 8_455 ?
O1 O5 Ba5 79.72(19) 8_455 8_455 ?
Ba2 O5 Ba5 94.5(2) . 8_455 ?
Nb2 O5 Ba5 123.8(2) . 13 ?
Ba3 O5 Ba5 86.2(3) . 13 ?
O4 O5 Ba5 114.22(17) . 13 ?
O4 O5 Ba5 169.9(3) 12 13 ?
O1 O5 Ba5 79.72(19) 13 13 ?
O1 O5 Ba5 111.0(2) 8_455 13 ?
Ba2 O5 Ba5 94.5(2) . 13 ?
Ba5 O5 Ba5 67.1(3) 8_455 13 ?
P1 O6 O1 35.57(16) . . ?
P1 O6 O4 34.71(15) . . ?
O1 O6 O4 60.49(17) . . ?
P1 O6 O3 34.28(17) . . ?
O1 O6 O3 59.99(18) . . ?
O4 O6 O3 57.47(17) . . ?
P1 O6 Ba2 135.0(3) . . ?
O1 O6 Ba2 113.5(3) . . ?
O4 O6 Ba2 111.4(2) . . ?
O3 O6 Ba2 168.5(2) . . ?
P1 O6 Ba1 128.4(3) . . ?
O1 O6 Ba1 123.6(2) . . ?
O4 O6 Ba1 149.5(2) . . ?
O3 O6 Ba1 96.7(2) . . ?
Ba2 O6 Ba1 94.79(18) . . ?
P1 O6 Ba3 125.5(4) . . ?
O1 O6 Ba3 103.4(3) . . ?
O4 O6 Ba3 105.4(2) . . ?
O3 O6 Ba3 159.8(3) . . ?
Ba2 O6 Ba3 10.31(13) . . ?
Ba1 O6 Ba3 102.6(3) . . ?
P2B O7 P2A 38.2(4) . . ?
P2B O7 P2A 38.2(4) . 2_565 ?
P2A O7 P2A 66.2(5) . 2_565 ?
P2B O7 Nb2 163.1(7) . . ?
P2A O7 Nb2 146.8(3) . . ?
P2A O7 Nb2 146.8(3) 2_565 . ?
P2B O7 O9B 26.8(7) . . ?
P2A O7 O9B 40.0(5) . . ?
P2A O7 O9B 63.8(8) 2_565 . ?
Nb2 O7 O9B 139.1(5) . . ?
P2B O7 O9B 26.8(7) . 2_565 ?
P2A O7 O9B 63.8(8) . 2_565 ?
P2A O7 O9B 40.0(5) 2_565 2_565 ?
Nb2 O7 O9B 139.1(5) . 2_565 ?
O9B O7 O9B 34.7(17) . 2_565 ?
P2B O7 O8B 74.2(5) . . ?
P2A O7 O8B 36.0(4) . . ?
P2A O7 O8B 95.8(4) 2_565 . ?
Nb2 O7 O8B 113.6(2) . . ?
O9B O7 O8B 70.7(9) . . ?
O9B O7 O8B 99.6(9) 2_565 . ?
P2B O7 O8B 74.2(5) . 2_565 ?
P2A O7 O8B 95.8(4) . 2_565 ?
P2A O7 O8B 36.0(4) 2_565 2_565 ?
Nb2 O7 O8B 113.6(2) . 2_565 ?
O9B O7 O8B 99.6(9) . 2_565 ?
O9B O7 O8B 70.7(9) 2_565 2_565 ?
O8B O7 O8B 113.0(11) . 2_565 ?
P2B O7 O7 35.7(6) . 2_565 ?
P2A O7 O7 36.1(2) . 2_565 ?
P2A O7 O7 36.1(2) 2_565 2_565 ?
Nb2 O7 O7 161.16(18) . 2_565 ?
O9B O7 O7 58.2(3) . 2_565 ?
O9B O7 O7 58.2(3) 2_565 2_565 ?
O8B O7 O7 59.9(2) . 2_565 ?
O8B O7 O7 59.9(3) 2_565 2_565 ?
P2B O7 O9A 35.0(3) . . ?
P2A O7 O9A 34.2(3) . . ?
P2A O7 O9A 73.2(5) 2_565 . ?
Nb2 O7 O9A 134.3(3) . . ?
O9B O7 O9A 12.2(9) . . ?
O9B O7 O9A 46.8(11) 2_565 . ?
O8B O7 O9A 60.5(4) . . ?
O8B O7 O9A 109.2(7) 2_565 . ?
O7 O7 O9A 60.45(19) 2_565 . ?
P2B O7 O9A 35.0(3) . 2_565 ?
P2A O7 O9A 73.2(5) . 2_565 ?
P2A O7 O9A 34.2(3) 2_565 2_565 ?
Nb2 O7 O9A 134.3(3) . 2_565 ?
O9B O7 O9A 46.8(11) . 2_565 ?
O9B O7 O9A 12.2(9) 2_565 2_565 ?
O8B O7 O9A 109.2(7) . 2_565 ?
O8B O7 O9A 60.5(4) 2_565 2_565 ?
O7 O7 O9A 60.45(19) 2_565 2_565 ?
O9A O7 O9A 59.0(10) . 2_565 ?
P2B O7 O8A 68.1(5) . . ?
P2A O7 O8A 30.8(3) . . ?
P2A O7 O8A 95.9(4) 2_565 . ?
Nb2 O7 O8A 116.2(3) . . ?
O9B O7 O8A 60.2(4) . . ?
O9B O7 O8A 91.6(13) 2_565 . ?
O8B O7 O8A 12.6(10) . . ?
O8B O7 O8A 119.6(6) 2_565 . ?
O7 O7 O8A 61.8(2) 2_565 . ?
O9A O7 O8A 49.2(8) . . ?
O9A O7 O8A 102.3(8) 2_565 . ?
O8B O8A OW5 39(3) . . ?
O8B O8A P2A 79.1(18) . . ?
OW5 O8A P2A 118(3) . . ?
O8B O8A OW8 134(2) . . ?
OW5 O8A OW8 173(3) . . ?
P2A O8A OW8 54.8(14) . . ?
O8B O8A Ba5 142.6(7) . 11_565 ?
OW5 O8A Ba5 131.7(10) . 11_565 ?
P2A O8A Ba5 94.4(12) . 11_565 ?
OW8 O8A Ba5 52.8(13) . 11_565 ?
O8B O8A Ba5 142.6(7) . . ?
OW5 O8A Ba5 131.7(10) . . ?
P2A O8A Ba5 94.4(12) . . ?
OW8 O8A Ba5 52.8(13) . . ?
Ba5 O8A Ba5 74.2(14) 11_565 . ?
O8B O8A O9A 124.2(18) . . ?
OW5 O8A O9A 163(3) . . ?
P2A O8A O9A 45.0(8) . . ?
OW8 O8A O9A 9.8(13) . . ?
Ba5 O8A O9A 59.6(10) 11_565 . ?
Ba5 O8A O9A 59.6(10) . . ?
O8B O8A P2B 86.4(17) . . ?
OW5 O8A P2B 125(3) . . ?
P2A O8A P2B 7.3(7) . . ?
OW8 O8A P2B 47.6(13) . . ?
Ba5 O8A P2B 88.6(9) 11_565 . ?
Ba5 O8A P2B 88.6(9) . . ?
O9A O8A P2B 37.7(4) . . ?
O8B O8A O9B 114.3(18) . . ?
OW5 O8A O9B 153(3) . . ?
P2A O8A O9B 35.2(5) . . ?
OW8 O8A O9B 19.7(15) . . ?
Ba5 O8A O9B 66.8(13) 11_565 . ?
Ba5 O8A O9B 66.8(13) . . ?
O9A O8A O9B 9.9(8) . . ?
P2B O8A O9B 27.9(7) . . ?
O8B O8A O7 68.6(15) . . ?
OW5 O8A O7 102(2) . . ?
P2A O8A O7 31.1(4) . . ?
OW8 O8A O7 71.1(11) . . ?
Ba5 O8A O7 121.1(10) 11_565 . ?
Ba5 O8A O7 86.9(5) . . ?
O9A O8A O7 62.7(4) . . ?
P2B O8A O7 34.6(3) . . ?
O9B O8A O7 54.5(6) . . ?
O8B O8A O7 68.6(14) . 2_565 ?
OW5 O8A O7 102(2) . 2_565 ?
P2A O8A O7 31.1(4) . 2_565 ?
OW8 O8A O7 71.1(11) . 2_565 ?
Ba5 O8A O7 86.9(5) 11_565 2_565 ?
Ba5 O8A O7 121.1(10) . 2_565 ?
O9A O8A O7 62.7(4) . 2_565 ?
P2B O8A O7 34.6(3) . 2_565 ?
O9B O8A O7 54.5(6) . 2_565 ?
O7 O8A O7 56.4(4) . 2_565 ?
O8B O8A OW7 143(2) . . ?
OW5 O8A OW7 104.2(17) . . ?
P2A O8A OW7 138(2) . . ?
OW8 O8A OW7 83(2) . . ?
Ba5 O8A OW7 53.9(9) 11_565 . ?
Ba5 O8A OW7 53.9(9) . . ?
O9A O8A OW7 92.9(16) . . ?
P2B O8A OW7 130.7(17) . . ?
O9B O8A OW7 103(2) . . ?
O7 O8A OW7 140.8(12) . . ?
O7 O8A OW7 140.8(12) 2_565 . ?
O8A O8B OW5 104(5) . . ?
O8A O8B P2A 79.0(15) . . ?
OW5 O8B P2A 177(5) . . ?
O8A O8B OW8 35.1(17) . . ?
OW5 O8B OW8 139(5) . . ?
P2A O8B OW8 43.9(11) . . ?
O8A O8B O7 98.9(13) . . ?
OW5 O8B O7 142(3) . . ?
P2A O8B O7 36.3(4) . . ?
OW8 O8B O7 68.6(9) . . ?
O8A O8B O7 98.9(13) . 2_565 ?
OW5 O8B O7 142(3) . 2_565 ?
P2A O8B O7 36.3(4) . 2_565 ?
OW8 O8B O7 68.6(9) . 2_565 ?
O7 O8B O7 60.2(5) . 2_565 ?
O8A O8B O9A 44.8(15) . . ?
OW5 O8B O9A 148(5) . . ?
P2A O8B O9A 34.2(5) . . ?
OW8 O8B O9A 9.7(11) . . ?
O7 O8B O9A 60.6(3) . . ?
O7 O8B O9A 60.6(3) 2_565 . ?
O8A O8B P2B 80.4(15) . . ?
OW5 O8B P2B 176(5) . . ?
P2A O8B P2B 1.4(5) . . ?
OW8 O8B P2B 45.2(11) . . ?
O7 O8B P2B 35.5(3) . . ?
O7 O8B P2B 35.5(3) 2_565 . ?
O9A O8B P2B 35.5(3) . . ?
O8A O8B Ba5 29.4(4) . 11_565 ?
OW5 O8B Ba5 105(4) . 11_565 ?
P2A O8B Ba5 77.0(9) . 11_565 ?
OW8 O8B Ba5 41.7(10) . 11_565 ?
O7 O8B Ba5 109.2(7) . 11_565 ?
O7 O8B Ba5 80.7(5) 2_565 11_565 ?
O9A O8B Ba5 48.7(7) . 11_565 ?
P2B O8B Ba5 78.2(7) . 11_565 ?
O8A O8B Ba5 29.4(4) . . ?
OW5 O8B Ba5 105(4) . . ?
P2A O8B Ba5 77.0(9) . . ?
OW8 O8B Ba5 41.7(10) . . ?
O7 O8B Ba5 80.7(5) . . ?
O7 O8B Ba5 109.2(7) 2_565 . ?
O9A O8B Ba5 48.7(7) . . ?
P2B O8B Ba5 78.2(7) . . ?
Ba5 O8B Ba5 58.4(8) 11_565 . ?
O8A O8B O9B 54.8(13) . . ?
OW5 O8B O9B 158(5) . . ?
P2A O8B O9B 24.2(9) . . ?
OW8 O8B O9B 19.7(12) . . ?
O7 O8B O9B 52.6(6) . . ?
O7 O8B O9B 52.6(6) 2_565 . ?
O9A O8B O9B 10.0(8) . . ?
P2B O8B O9B 25.5(8) . . ?
Ba5 O8B O9B 56.6(8) 11_565 . ?
Ba5 O8B O9B 56.6(8) . . ?
O8A O8B Ba3 94(2) . 13 ?
OW5 O8B Ba3 10(4) . 13 ?
P2A O8B Ba3 172.8(19) . 13 ?
OW8 O8B Ba3 128.9(19) . 13 ?
O7 O8B Ba3 147.1(5) . 13 ?
O7 O8B Ba3 147.1(5) 2_565 13 ?
O9A O8B Ba3 138.7(16) . 13 ?
P2B O8B Ba3 174.2(16) . 13 ?
Ba5 O8B Ba3 96.7(9) 11_565 13 ?
Ba5 O8B Ba3 96.7(9) . 13 ?
O9B O8B Ba3 148.6(16) . 13 ?
OW8 O9A O9B 164(5) . . ?
OW8 O9A P2A 82(4) . . ?
O9B O9A P2A 82.0(17) . . ?
OW8 O9A P2B 121(5) . . ?
O9B O9A P2B 43.7(18) . . ?
P2A O9A P2B 38.3(5) . . ?
OW8 O9A OW4 108(2) . 11_565 ?
O9B O9A OW4 80.8(16) . 11_565 ?
P2A O9A OW4 121.9(8) . 11_565 ?
P2B O9A OW4 105.6(12) . 11_565 ?
OW8 O9A OW4 108(2) . . ?
O9B O9A OW4 80.8(16) . . ?
P2A O9A OW4 121.9(8) . . ?
P2B O9A OW4 105.6(12) . . ?
OW4 O9A OW4 109.2(15) 11_565 . ?
OW8 O9A O9B 159(5) . 2_565 ?
O9B O9A O9B 5.3(15) . 2_565 ?
P2A O9A O9B 76.8(7) . 2_565 ?
P2B O9A O9B 38.4(10) . 2_565 ?
OW4 O9A O9B 83.8(11) 11_565 2_565 ?
OW4 O9A O9B 83.8(11) . 2_565 ?
OW8 O9A Ba5 38.1(13) . 11_565 ?
O9B O9A Ba5 143.4(4) . 11_565 ?
P2A O9A Ba5 93.5(9) . 11_565 ?
P2B O9A Ba5 123.1(8) . 11_565 ?
OW4 O9A Ba5 70.9(8) 11_565 11_565 ?
OW4 O9A Ba5 129.9(11) . 11_565 ?
O9B O9A Ba5 142.7(4) 2_565 11_565 ?
OW8 O9A Ba5 38.1(13) . . ?
O9B O9A Ba5 143.4(4) . . ?
P2A O9A Ba5 93.5(9) . . ?
P2B O9A Ba5 123.1(8) . . ?
OW4 O9A Ba5 129.9(11) 11_565 . ?
OW4 O9A Ba5 70.9(8) . . ?
O9B O9A Ba5 142.7(4) 2_565 . ?
Ba5 O9A Ba5 72.8(8) 11_565 . ?
OW8 O9A O8A 37(4) . . ?
O9B O9A O8A 127.5(19) . . ?
P2A O9A O8A 45.5(9) . . ?
P2B O9A O8A 83.8(11) . . ?
OW4 O9A O8A 122.6(9) 11_565 . ?
OW4 O9A O8A 122.6(9) . . ?
O9B O9A O8A 122.2(10) 2_565 . ?
Ba5 O9A O8A 58.0(9) 11_565 . ?
Ba5 O9A O8A 58.0(9) . . ?
OW8 O9A OW6 52(4) . . ?
O9B O9A OW6 144(2) . . ?
P2A O9A OW6 134.4(15) . . ?
P2B O9A OW6 172.8(17) . . ?
OW4 O9A OW6 78.4(9) 11_565 . ?
OW4 O9A OW6 78.4(9) . . ?
O9B O9A OW6 148.8(11) 2_565 . ?
Ba5 O9A OW6 52.0(6) 11_565 . ?
Ba5 O9A OW6 52.0(6) . . ?
O8A O9A OW6 89.0(13) . . ?
OW8 O9A O9A 157(4) . 2_565 ?
O9B O9A O9A 7.3(19) . 2_565 ?
P2A O9A O9A 74.7(9) . 2_565 ?
P2B O9A O9A 36.4(11) . 2_565 ?
OW4 O9A O9A 84.9(9) 11_565 2_565 ?
OW4 O9A O9A 84.9(9) . 2_565 ?
O9B O9A O9A 2.0(5) 2_565 2_565 ?
Ba5 O9A O9A 142.2(4) 11_565 2_565 ?
Ba5 O9A O9A 142.2(4) . 2_565 ?
O8A O9A O9A 120.2(9) . 2_565 ?
OW6 O9A O9A 150.9(8) . 2_565 ?
O9A O9B OW8 8(2) . . ?
O9A O9B P2B 118.2(18) . . ?
OW8 O9B P2B 111(2) . . ?
O9A O9B O9B 172.7(19) . 2_565 ?
OW8 O9B O9B 165(2) . 2_565 ?
P2B O9B O9B 54.4(15) . 2_565 ?
O9A O9B P2A 77.5(16) . . ?
OW8 O9B P2A 70(2) . . ?
P2B O9B P2A 40.7(6) . . ?
O9B O9B P2A 95.1(14) 2_565 . ?
O9A O9B OW4 83(2) . 11_565 ?
OW8 O9B OW4 87(2) . 11_565 ?
P2B O9B OW4 123.6(12) . 11_565 ?
O9B O9B OW4 101.4(13) 2_565 11_565 ?
P2A O9B OW4 121.2(9) . 11_565 ?
O9A O9B OW4 83(2) . . ?
OW8 O9B OW4 87(2) . . ?
P2B O9B OW4 123.6(12) . . ?
O9B O9B OW4 101.4(13) 2_565 . ?
P2A O9B OW4 121.2(9) . . ?
OW4 O9B OW4 110.0(17) 11_565 . ?
O9A O9B O9A 171(2) . 2_565 ?
OW8 O9B O9A 163(2) . 2_565 ?
P2B O9B O9A 52.4(16) . 2_565 ?
O9B O9B O9A 2.0(5) 2_565 2_565 ?
P2A O9B O9A 93.1(16) . 2_565 ?
OW4 O9B O9A 102.5(13) 11_565 2_565 ?
OW4 O9B O9A 102.5(13) . 2_565 ?
O9A O9B P2A 127.9(18) . 2_565 ?
OW8 O9B P2A 120(2) . 2_565 ?
P2B O9B P2A 9.6(9) . 2_565 ?
O9B O9B P2A 44.8(7) 2_565 2_565 ?
P2A O9B P2A 50.3(9) . 2_565 ?
OW4 O9B P2A 121.3(13) 11_565 2_565 ?
OW4 O9B P2A 121.3(13) . 2_565 ?
O9A O9B P2A 42.8(8) 2_565 2_565 ?
O9A O9B O7 101.2(14) . . ?
OW8 O9B O7 94.8(18) . . ?
P2B O9B O7 34.8(3) . . ?
O9B O9B O7 72.7(9) 2_565 . ?
P2A O9B O7 40.0(5) . . ?
OW4 O9B O7 156.8(11) 11_565 . ?
OW4 O9B O7 93.2(7) . . ?
O9A O9B O7 71.0(10) 2_565 . ?
P2A O9B O7 39.4(4) 2_565 . ?
O9A O9B O7 101.2(14) . 2_565 ?
OW8 O9B O7 94.8(18) . 2_565 ?
P2B O9B O7 34.8(3) . 2_565 ?
O9B O9B O7 72.7(9) 2_565 2_565 ?
P2A O9B O7 40.0(5) . 2_565 ?
OW4 O9B O7 93.2(7) 11_565 2_565 ?
OW4 O9B O7 156.8(11) . 2_565 ?
O9A O9B O7 71.0(10) 2_565 2_565 ?
P2A O9B O7 39.4(4) 2_565 2_565 ?
O7 O9B O7 63.6(6) . 2_565 ?
O9A O9B OW8 166(2) . 2_565 ?
OW8 O9B OW8 159(3) . 2_565 ?
P2B O9B OW8 48.1(18) . 2_565 ?
O9B O9B OW8 6.3(9) 2_565 2_565 ?
P2A O9B OW8 88.8(18) . 2_565 ?
OW4 O9B OW8 104.8(14) 11_565 2_565 ?
OW4 O9B OW8 104.8(14) . 2_565 ?
O9A O9B OW8 4.3(10) 2_565 2_565 ?
P2A O9B OW8 38.5(11) 2_565 2_565 ?
O7 O9B OW8 67.4(12) . 2_565 ?
O7 O9B OW8 67.4(12) 2_565 2_565 ?
O2 OW1 O2 69.6(4) 9_656 . ?
O2 OW1 Ba1 52.65(19) 9_656 . ?
O2 OW1 Ba1 52.65(19) . . ?
O2 OW1 Ba1 52.65(19) 9_656 9_656 ?
O2 OW1 Ba1 52.65(19) . 9_656 ?
Ba1 OW1 Ba1 84.7(3) . 9_656 ?
Ba4 OW2 Ba4 65.6(3) . 3_556 ?
OW3 OW3 Ba1 83.3(2) 9_665 13 ?
OW3 OW3 Ba1 83.3(2) 9_665 5_554 ?
Ba1 OW3 Ba1 166.5(5) 13 5_554 ?
OW3 OW3 Ba2 180.000(2) 9_665 5_554 ?
Ba1 OW3 Ba2 96.7(2) 13 5_554 ?
Ba1 OW3 Ba2 96.7(2) 5_554 5_554 ?
OW3 OW3 Ba3 180.000(3) 9_665 5_554 ?
Ba1 OW3 Ba3 96.7(2) 13 5_554 ?
Ba1 OW3 Ba3 96.7(2) 5_554 5_554 ?
Ba2 OW3 Ba3 0.0 5_554 5_554 ?
OW3 OW3 Ba2 0.000(2) 9_665 13 ?
Ba1 OW3 Ba2 83.3(2) 13 13 ?
Ba1 OW3 Ba2 83.3(2) 5_554 13 ?
Ba2 OW3 Ba2 180.0 5_554 13 ?
Ba3 OW3 Ba2 180.0 5_554 13 ?
Ba4 OW4 OW4 43.9(13) . 10_556 ?
Ba4 OW4 O9B 155(2) . . ?
OW4 OW4 O9B 122.6(7) 10_556 . ?
Ba4 OW4 O9A 143(2) . . ?
OW4 OW4 O9A 124.9(7) 10_556 . ?
O9B OW4 O9A 16.6(12) . . ?
Ba4 OW4 OW8 133(2) . . ?
OW4 OW4 OW8 127.5(10) 10_556 . ?
O9B OW4 OW8 29.6(15) . . ?
O9A OW4 OW8 13.2(11) . . ?
Ba4 OW4 OW4 117.3(14) . 12 ?
OW4 OW4 OW4 90.000(2) 10_556 12 ?
O9B OW4 OW4 78.6(13) . 12 ?
O9A OW4 OW4 95.1(9) . 12 ?
OW8 OW4 OW4 107.5(13) . 12 ?
Ba4 OW4 Ba5 98.2(16) . . ?
OW4 OW4 Ba5 127.2(6) 10_556 . ?
O9B OW4 Ba5 74.0(13) . . ?
O9A OW4 Ba5 58.6(9) . . ?
OW8 OW4 Ba5 45.6(11) . . ?
OW4 OW4 Ba5 141.8(6) 12 . ?
Ba4 OW4 OW4 90.1(16) . 3_556 ?
OW4 OW4 OW4 57.6(11) 10_556 3_556 ?
O9B OW4 OW4 96.9(14) . 3_556 ?
O9A OW4 OW4 112.4(12) . 3_556 ?
OW8 OW4 OW4 125.5(13) . 3_556 ?
OW4 OW4 OW4 32.4(11) 12 3_556 ?
Ba5 OW4 OW4 170.9(11) . 3_556 ?
Ba4 OW4 O9B 156.3(18) . 2_565 ?
OW4 OW4 O9B 113.3(6) 10_556 2_565 ?
O9B OW4 O9B 32.6(18) . 2_565 ?
O9A OW4 O9B 49.1(11) . 2_565 ?
OW8 OW4 O9B 61.8(14) . 2_565 ?
OW4 OW4 O9B 46.0(8) 12 2_565 ?
Ba5 OW4 O9B 103.3(11) . 2_565 ?
OW4 OW4 O9B 67.9(10) 3_556 2_565 ?
Ba4 OW4 OW6 85.7(15) . . ?
OW4 OW4 OW6 89.5(7) 10_556 . ?
O9B OW4 OW6 71.9(14) . . ?
O9A OW4 OW6 57.2(9) . . ?
OW8 OW4 OW6 48.2(12) . . ?
OW4 OW4 OW6 144.4(6) 12 . ?
Ba5 OW4 OW6 44.9(6) . . ?
OW4 OW4 OW6 133.0(10) 3_556 . ?
O9B OW4 OW6 102.6(11) 2_565 . ?
Ba4 OW4 Ba4 99.3(15) . 3_556 ?
OW4 OW4 Ba4 75.5(5) 10_556 3_556 ?
O9B OW4 Ba4 95.5(14) . 3_556 ?
O9A OW4 Ba4 112.0(12) . 3_556 ?
OW8 OW4 Ba4 124.9(15) . 3_556 ?
OW4 OW4 Ba4 18.0(5) 12 3_556 ?
Ba5 OW4 Ba4 157.3(11) . 3_556 ?
OW4 OW4 Ba4 20.4(6) 3_556 3_556 ?
O9B OW4 Ba4 63.1(8) 2_565 3_556 ?
OW6 OW4 Ba4 151.2(10) . 3_556 ?
Ba4 OW4 P2B 175.5(18) . . ?
OW4 OW4 P2B 136.7(5) 10_556 . ?
O9B OW4 P2B 21.6(8) . . ?
O9A OW4 P2B 32.9(6) . . ?
OW8 OW4 P2B 42.5(12) . . ?
OW4 OW4 P2B 66.9(5) 12 . ?
Ba5 OW4 P2B 78.2(7) . . ?
OW4 OW4 P2B 93.3(10) 3_556 . ?
O9B OW4 P2B 26.1(6) 2_565 . ?
OW6 OW4 P2B 89.9(8) . . ?
Ba4 OW4 P2B 84.9(7) 3_556 . ?
O8B OW5 O8A 38(4) . . ?
O8B OW5 P2A 2(4) . . ?
O8A OW5 P2A 39.6(17) . . ?
O8B OW5 Ba3 168(4) . 13 ?
O8A OW5 Ba3 130(2) . 13 ?
P2A OW5 Ba3 169.8(9) . 13 ?
O8B OW5 OW8 33(4) . . ?
O8A OW5 OW8 4.8(19) . . ?
P2A OW5 OW8 34.8(9) . . ?
Ba3 OW5 OW8 135.0(11) 13 . ?
O8B OW5 Ba5 63(4) . 11_565 ?
O8A OW5 Ba5 33.8(10) . 11_565 ?
P2A OW5 Ba5 64.4(5) . 11_565 ?
Ba3 OW5 Ba5 106.7(7) 13 11_565 ?
OW8 OW5 Ba5 36.8(6) . 11_565 ?
O8B OW5 Ba5 63(4) . . ?
O8A OW5 Ba5 33.8(10) . . ?
P2A OW5 Ba5 64.4(5) . . ?
Ba3 OW5 Ba5 106.7(7) 13 . ?
OW8 OW5 Ba5 36.8(6) . . ?
Ba5 OW5 Ba5 53.5(5) 11_565 . ?
O8B OW5 Ba2 178(4) . 13 ?
O8A OW5 Ba2 141(2) . 13 ?
P2A OW5 Ba2 179.8(8) . 13 ?
Ba3 OW5 Ba2 10.4(2) 13 13 ?
OW8 OW5 Ba2 145.5(11) . 13 ?
Ba5 OW5 Ba2 115.8(6) 11_565 13 ?
Ba5 OW5 Ba2 115.8(6) . 13 ?
OW6 OW6 Ba5 138.0(6) 10_556 11_565 ?
OW6 OW6 Ba5 138.0(6) 10_556 . ?
Ba5 OW6 Ba5 80.7(10) 11_565 . ?
OW6 OW6 OW8 130.7(14) 10_556 . ?
Ba5 OW6 OW8 52.1(9) 11_565 . ?
Ba5 OW6 OW8 52.1(9) . . ?
OW6 OW6 O9A 119.1(8) 10_556 . ?
Ba5 OW6 O9A 59.2(8) 11_565 . ?
Ba5 OW6 O9A 59.2(8) . . ?
OW8 OW6 O9A 11.5(12) . . ?
OW6 OW6 OW7 137.7(8) 10_556 . ?
Ba5 OW6 OW7 64.3(8) 11_565 . ?
Ba5 OW6 OW7 64.3(8) . . ?
OW8 OW6 OW7 91.6(16) . . ?
O9A OW6 OW7 103.1(12) . . ?
OW6 OW6 OW4 90.5(7) 10_556 . ?
Ba5 OW6 OW4 103.4(12) 11_565 . ?
Ba5 OW6 OW4 58.4(7) . . ?
OW8 OW6 OW4 51.5(11) . . ?
O9A OW6 OW4 44.4(7) . . ?
OW7 OW6 OW4 122.7(10) . . ?
OW6 OW6 OW4 90.5(7) 10_556 11_565 ?
Ba5 OW6 OW4 58.4(7) 11_565 11_565 ?
Ba5 OW6 OW4 103.4(12) . 11_565 ?
OW8 OW6 OW4 51.5(11) . 11_565 ?
O9A OW6 OW4 44.4(7) . 11_565 ?
OW7 OW6 OW4 122.7(10) . 11_565 ?
OW4 OW6 OW4 71.3(12) . 11_565 ?
OW6 OW6 O9B 112.3(6) 10_556 . ?
Ba5 OW6 O9B 63.8(8) 11_565 . ?
Ba5 OW6 O9B 63.8(8) . . ?
OW8 OW6 O9B 18.3(12) . . ?
O9A OW6 O9B 6.8(6) . . ?
OW7 OW6 O9B 109.9(11) . . ?
OW4 OW6 O9B 41.0(7) . . ?
OW4 OW6 O9B 41.0(7) 11_565 . ?
OW6 OW6 Ba4 76.1(5) 10_556 . ?
Ba5 OW6 Ba4 123.5(11) 11_565 . ?
Ba5 OW6 Ba4 65.8(5) . . ?
OW8 OW6 Ba4 71.4(10) . . ?
O9A OW6 Ba4 64.6(6) . . ?
OW7 OW6 Ba4 126.8(6) . . ?
OW4 OW6 Ba4 20.2(5) . . ?
OW4 OW6 Ba4 85.8(9) 11_565 . ?
O9B OW6 Ba4 60.8(5) . . ?
OW6 OW6 Ba4 76.1(5) 10_556 11_565 ?
Ba5 OW6 Ba4 65.8(5) 11_565 11_565 ?
Ba5 OW6 Ba4 123.5(11) . 11_565 ?
OW8 OW6 Ba4 71.4(9) . 11_565 ?
O9A OW6 Ba4 64.6(6) . 11_565 ?
OW7 OW6 Ba4 126.8(6) . 11_565 ?
OW4 OW6 Ba4 85.8(9) . 11_565 ?
OW4 OW6 Ba4 20.2(5) 11_565 11_565 ?
O9B OW6 Ba4 60.8(5) . 11_565 ?
Ba4 OW6 Ba4 95.8(8) . 11_565 ?
OW6 OW6 Ba5 25.1(3) 10_556 4_566 ?
Ba5 OW6 Ba5 112.8(5) 11_565 4_566 ?
Ba5 OW6 Ba5 156.8(10) . 4_566 ?
OW8 OW6 Ba5 120.5(14) . 4_566 ?
O9A OW6 Ba5 110.2(10) . 4_566 ?
OW7 OW6 Ba5 138.0(10) . 4_566 ?
OW4 OW6 Ba5 99.1(9) . 4_566 ?
OW4 OW6 Ba5 71.4(7) 11_565 4_566 ?
O9B OW6 Ba5 104.1(8) . 4_566 ?
Ba4 OW6 Ba5 91.1(7) . 4_566 ?
Ba4 OW6 Ba5 53.8(4) 11_565 4_566 ?
Ba5 OW7 Ba5 165.9(17) 2_665 . ?
Ba5 OW7 Ba5 111.7(5) 2_665 11_565 ?
Ba5 OW7 Ba5 66.4(4) . 11_565 ?
Ba5 OW7 Ba5 66.4(4) 2_665 12_655 ?
Ba5 OW7 Ba5 111.7(5) . 12_655 ?
Ba5 OW7 Ba5 165.9(17) 11_565 12_655 ?
Ba5 OW7 OW6 117.8(13) 2_665 . ?
Ba5 OW7 OW6 49.7(6) . . ?
Ba5 OW7 OW6 49.7(6) 11_565 . ?
Ba5 OW7 OW6 117.8(13) 12_655 . ?
Ba5 OW7 OW6 49.7(6) 2_665 2_665 ?
Ba5 OW7 OW6 117.8(13) . 2_665 ?
Ba5 OW7 OW6 117.8(13) 11_565 2_665 ?
Ba5 OW7 OW6 49.7(6) 12_655 2_665 ?
OW6 OW7 OW6 84.5(16) . 2_665 ?
Ba5 OW7 O8A 142.3(8) 2_665 . ?
Ba5 OW7 O8A 47.2(5) . . ?
Ba5 OW7 O8A 47.2(5) 11_565 . ?
Ba5 OW7 O8A 142.3(8) 12_655 . ?
OW6 OW7 O8A 75.0(9) . . ?
OW6 OW7 O8A 159.5(14) 2_665 . ?
Ba5 OW7 O8A 47.2(5) 2_665 2_665 ?
Ba5 OW7 O8A 142.3(8) . 2_665 ?
Ba5 OW7 O8A 142.3(8) 11_565 2_665 ?
Ba5 OW7 O8A 47.2(5) 12_655 2_665 ?
OW6 OW7 O8A 159.5(14) . 2_665 ?
OW6 OW7 O8A 75.0(9) 2_665 2_665 ?
O8A OW7 O8A 125.5(17) . 2_665 ?
Ba5 OW7 Ba3 97.0(8) 2_665 13 ?
Ba5 OW7 Ba3 97.0(8) . 13 ?
Ba5 OW7 Ba3 97.0(8) 11_565 13 ?
Ba5 OW7 Ba3 97.0(8) 12_655 13 ?
OW6 OW7 Ba3 137.7(8) . 13 ?
OW6 OW7 Ba3 137.7(8) 2_665 13 ?
O8A OW7 Ba3 62.7(9) . 13 ?
O8A OW7 Ba3 62.7(9) 2_665 13 ?
Ba5 OW7 Ba2 97.0(8) 2_665 13 ?
Ba5 OW7 Ba2 97.0(8) . 13 ?
Ba5 OW7 Ba2 97.0(8) 11_565 13 ?
Ba5 OW7 Ba2 97.0(8) 12_655 13 ?
OW6 OW7 Ba2 137.7(8) . 13 ?
OW6 OW7 Ba2 137.7(8) 2_665 13 ?
O8A OW7 Ba2 62.7(9) . 13 ?
O8A OW7 Ba2 62.7(9) 2_665 13 ?
Ba3 OW7 Ba2 0.000(1) 13 13 ?
O9A OW8 O9B 8(3) . . ?
O9A OW8 P2A 79(4) . . ?
O9B OW8 P2A 71(2) . . ?
O9A OW8 Ba5 131.4(18) . 11_565 ?
O9B OW8 Ba5 133.2(12) . 11_565 ?
P2A OW8 Ba5 109.3(17) . 11_565 ?
O9A OW8 Ba5 131.4(18) . . ?
O9B OW8 Ba5 133.2(12) . . ?
P2A OW8 Ba5 109.3(17) . . ?
Ba5 OW8 Ba5 92(2) 11_565 . ?
O9A OW8 O8A 133(5) . . ?
O9B OW8 O8A 125(3) . . ?
P2A OW8 O8A 54.7(14) . . ?
Ba5 OW8 O8A 72.2(16) 11_565 . ?
Ba5 OW8 O8A 72.2(16) . . ?
O9A OW8 P2B 46(4) . . ?
O9B OW8 P2B 37.7(17) . . ?
P2A OW8 P2B 32.9(9) . . ?
Ba5 OW8 P2B 127.5(13) 11_565 . ?
Ba5 OW8 P2B 127.5(13) . . ?
O8A OW8 P2B 87.6(19) . . ?
O9A OW8 OW6 116(5) . . ?
O9B OW8 OW6 124(3) . . ?
P2A OW8 OW6 165(3) . . ?
Ba5 OW8 OW6 61.5(13) 11_565 . ?
Ba5 OW8 OW6 61.5(13) . . ?
O8A OW8 OW6 110(2) . . ?
P2B OW8 OW6 162(3) . . ?
O9A OW8 OW4 59(2) . 11_565 ?
O9B OW8 OW4 63.4(17) . 11_565 ?
P2A OW8 OW4 109.5(17) . 11_565 ?
Ba5 OW8 OW4 73.8(9) 11_565 11_565 ?
Ba5 OW8 OW4 141(2) . 11_565 ?
O8A OW8 OW4 132.5(10) . 11_565 ?
P2B OW8 OW4 87.6(16) . 11_565 ?
OW6 OW8 OW4 80.3(14) . 11_565 ?
O9A OW8 OW4 59(2) . . ?
O9B OW8 OW4 63.4(17) . . ?
P2A OW8 OW4 109.5(17) . . ?
Ba5 OW8 OW4 141(2) 11_565 . ?
Ba5 OW8 OW4 73.8(9) . . ?
O8A OW8 OW4 132.5(10) . . ?
P2B OW8 OW4 87.6(16) . . ?
OW6 OW8 OW4 80.3(14) . . ?
OW4 OW8 OW4 94(2) 11_565 . ?
O9A OW8 O8B 123(5) . . ?
O9B OW8 O8B 114(3) . . ?
P2A OW8 O8B 43.8(12) . . ?
Ba5 OW8 O8B 79.4(16) 11_565 . ?
Ba5 OW8 O8B 79.4(16) . . ?
O8A OW8 O8B 10.9(11) . . ?
P2B OW8 O8B 76.7(15) . . ?
OW6 OW8 O8B 121(2) . . ?
OW4 OW8 O8B 130.6(11) 11_565 . ?
OW4 OW8 O8B 130.6(11) . . ?
O9A OW8 O9B 17(4) . 2_565 ?
O9B OW8 O9B 8.6(15) . 2_565 ?
P2A OW8 O9B 62.0(14) . 2_565 ?
Ba5 OW8 O9B 133.9(10) 11_565 2_565 ?
Ba5 OW8 O9B 133.9(10) . 2_565 ?
O8A OW8 O9B 117(2) . 2_565 ?
P2B OW8 O9B 29.1(9) . 2_565 ?
OW6 OW8 O9B 133(2) . 2_565 ?
OW4 OW8 O9B 68.5(13) 11_565 2_565 ?
OW4 OW8 O9B 68.5(13) . 2_565 ?
O8B OW8 O9B 105.8(17) . 2_565 ?

loop_
_geom_bond_atom_site_label_1
_geom_bond_atom_site_label_2
_geom_bond_distance
_geom_bond_site_symmetry_2
_geom_bond_publ_flag
Ba1 OW3 2.5913(15) 5_445 ?
Ba1 OW3 2.5913(15) 13 ?
Ba1 O2 2.725(6) . ?
Ba1 O2 2.725(6) 9_656 ?
Ba1 O6 2.736(4) 11 ?
Ba1 O6 2.736(4) 10_556 ?
Ba1 O6 2.736(4) . ?
Ba1 O6 2.736(4) 4_556 ?
Ba1 OW1 3.217(9) . ?
Ba1 OW1 3.217(9) 9_656 ?
Ba1 Ba2 3.982(6) . ?
Ba1 Ba2 3.982(6) 9_556 ?
Ba2 Ba3 0.571(10) . ?
Ba2 O6 2.674(6) . ?
Ba2 O6 2.674(6) 12 ?
Ba2 O6 2.674(6) 11 ?
Ba2 O6 2.674(6) 2 ?
Ba2 OW3 2.735(14) 5_445 ?
Ba2 OW5 2.808(18) 14_445 ?
Ba2 OW5 2.808(18) 13 ?
Ba2 O5 3.021(7) 2 ?
Ba2 O5 3.021(7) . ?
Ba2 OW3 3.343(14) 13 ?
Ba2 O8B 3.398(13) 14_445 ?
Ba3 OW5 2.50(2) 14_445 ?
Ba3 OW5 2.50(2) 13 ?
Ba3 O5 2.752(9) 2 ?
Ba3 O5 2.752(9) . ?
Ba3 O6 2.942(11) . ?
Ba3 O6 2.942(11) 12 ?
Ba3 O6 2.942(11) 11 ?
Ba3 O6 2.942(11) 2 ?
Ba3 O8B 3.080(16) 14_445 ?
Ba3 O8B 3.080(16) 13 ?
Ba3 O8A 3.17(2) 14_445 ?
Ba4 OW4 0.94(2) 10_556 ?
Ba4 OW4 0.94(2) . ?
Ba4 Ba5 2.607(10) 10_556 ?
Ba4 Ba5 2.607(10) . ?
Ba4 O9A 2.687(8) 10_556 ?
Ba4 O9A 2.687(8) . ?
Ba4 OW4 2.70(2) 12 ?
Ba4 OW4 2.70(2) 3_556 ?
Ba4 OW6 2.722(17) 10_556 ?
Ba4 OW6 2.722(17) . ?
Ba4 O9B 2.749(16) 10_556 ?
Ba4 O9B 2.749(16) . ?
Ba5 OW8 1.71(3) . ?
Ba5 OW6 1.91(2) . ?
Ba5 O8A 2.05(3) . ?
Ba5 O9A 2.08(2) . ?
Ba5 OW7 2.252(10) . ?
Ba5 OW4 2.30(2) . ?
Ba5 Ba5 2.468(14) 11_565 ?
Ba5 O8B 2.53(3) . ?
Ba5 O9B 2.53(3) . ?
Ba5 P2A 2.643(10) . ?
Ba5 OW5 2.743(17) . ?
Nb1 O2 1.906(9) . ?
Nb1 F 1.944(12) . ?
Nb1 O3 1.974(4) 3_656 ?
Nb1 O3 1.974(4) 12_655 ?
Nb1 O3 1.974(4) . ?
Nb1 O3 1.974(4) 10_556 ?
Nb1 Ba4 3.769(3) 3_656 ?
Nb1 Ba5 3.886(8) 3_656 ?
Nb1 Ba5 3.886(8) 12_655 ?
Nb1 Ba5 3.886(8) 10_556 ?
Nb2 O5 1.722(6) . ?
Nb2 O1 2.014(4) 8_455 ?
Nb2 O1 2.014(4) 13 ?
Nb2 O4 2.020(4) . ?
Nb2 O4 2.020(4) 12 ?
Nb2 O7 2.180(6) . ?
P1 O6 1.488(4) . ?
P1 O1 1.538(4) . ?
P1 O4 1.545(4) . ?
P1 O3 1.557(5) . ?
P2A P2B 1.000(11) . ?
P2A O9A 1.511(9) . ?
P2A O8A 1.523(10) . ?
P2A O8B 1.524(10) . ?
P2A OW8 1.53(4) . ?
P2A O9B 1.533(10) . ?
P2A O7 1.533(6) . ?
P2A O7 1.533(6) 2_565 ?
P2A P2A 1.674(13) 2_565 ?
P2A OW5 2.113(19) . ?
P2A O9B 2.17(3) 2_565 ?
P2A O9A 2.534(15) 2_565 ?
P2B P2A 1.000(11) 2_565 ?
P2B O9B 1.20(3) . ?
P2B O9B 1.20(3) 2_565 ?
P2B O7 1.525(9) . ?
P2B O7 1.525(9) 2_565 ?
P2B O9A 1.534(10) . ?
P2B O9A 1.534(10) 2_565 ?
P2B OW8 1.84(4) . ?
P2B OW8 1.84(4) 2_565 ?
P2B O8A 2.492(14) 2_565 ?
P2B O8A 2.492(14) . ?
F Ba5 2.888(9) 3_656 ?
F Ba5 2.888(9) 12_655 ?
F Ba5 2.888(9) 10_556 ?
F Ba4 3.241(3) 3_656 ?
O1 Nb2 2.014(4) 13 ?
O1 O6 2.481(6) . ?
O1 O3 2.512(6) . ?
O1 O4 2.517(6) . ?
O1 O1 2.774(8) 12_655 ?
O1 O7 2.807(7) 13 ?
O1 O4 2.832(6) 13 ?
O1 O5 2.854(7) 13 ?
O2 Ba1 2.725(6) 9_656 ?
O2 O3 2.784(8) 3_656 ?
O2 O3 2.784(8) 12_655 ?
O2 O3 2.784(8) 10_556 ?
O2 O3 2.784(8) . ?
O2 OW1 2.894(11) 9_656 ?
O2 OW1 2.894(11) . ?
O3 O4 2.431(6) . ?
O3 O6 2.542(7) . ?
O3 O3 2.759(9) 10_556 ?
O3 O3 2.820(9) 12_655 ?
O4 O6 2.515(6) . ?
O4 O7 2.748(6) . ?
O4 O5 2.772(6) . ?
O4 O1 2.832(6) 13 ?
O4 O4 2.880(8) 12 ?
O5 O4 2.772(6) 12 ?
O5 O1 2.854(7) 13 ?
O5 O1 2.854(7) 8_455 ?
O5 Ba5 3.373(11) 8_455 ?
O5 Ba5 3.373(11) 13 ?
O7 P2A 1.533(6) 2_565 ?
O7 O9B 2.349(19) . ?
O7 O9B 2.349(18) 2_565 ?
O7 O8B 2.469(17) . ?
O7 O8B 2.469(17) 2_565 ?
O7 O7 2.476(12) 2_565 ?
O7 O9A 2.510(9) . ?
O7 O9A 2.510(9) 2_565 ?
O7 O8A 2.621(14) . ?
O8A O8B 0.58(5) . ?
O8A OW5 0.92(4) . ?
O8A OW8 1.76(5) . ?
O8A Ba5 2.05(3) 11_565 ?
O8A O9A 2.14(3) . ?
O8A O9B 2.502(10) . ?
O8A O7 2.621(14) 2_565 ?
O8A OW7 2.74(3) . ?
O8B OW5 0.59(2) . ?
O8B OW8 2.20(4) . ?
O8B O7 2.469(17) 2_565 ?
O8B O9A 2.507(10) . ?
O8B Ba5 2.53(3) 11_565 ?
O8B O9B 2.79(2) . ?
O8B Ba3 3.080(16) 13 ?
O9A OW8 0.50(4) . ?
O9A O9B 0.54(4) . ?
O9A OW4 1.88(3) 11_565 ?
O9A OW4 1.88(3) . ?
O9A O9B 1.94(5) 2_565 ?
O9A Ba5 2.08(2) 11_565 ?
O9A OW6 2.25(3) . ?
O9A O9A 2.47(4) 2_565 ?
O9B OW8 1.03(5) . ?
O9B O9B 1.40(8) 2_565 ?
O9B OW4 1.87(3) 11_565 ?
O9B OW4 1.87(3) . ?
O9B O9A 1.94(5) 2_565 ?
O9B P2A 2.17(3) 2_565 ?
O9B O7 2.349(18) 2_565 ?
O9B OW8 2.41(6) 2_565 ?
OW1 O2 2.894(11) 9_656 ?
OW1 Ba1 3.217(9) 9_656 ?
OW2 Ba4 2.770(10) 3_556 ?
OW3 OW3 0.61(2) 9_665 ?
OW3 Ba1 2.5913(15) 13 ?
OW3 Ba1 2.5913(15) 5_554 ?
OW3 Ba2 2.735(14) 5_554 ?
OW3 Ba3 3.31(2) 5_554 ?
OW3 Ba2 3.343(14) 13 ?
OW4 OW4 1.36(5) 10_556 ?
OW4 OW8 2.09(4) . ?
OW4 OW4 2.14(4) 12 ?
OW4 OW4 2.53(4) 3_556 ?
OW4 O9B 2.55(3) 2_565 ?
OW4 OW6 2.63(3) . ?
OW4 Ba4 2.70(2) 3_556 ?
OW5 Ba3 2.50(2) 13 ?
OW5 OW8 2.67(4) . ?
OW5 Ba5 2.743(17) 11_565 ?
OW5 Ba2 2.808(18) 13 ?
OW6 OW6 1.31(5) 10_556 ?
OW6 Ba5 1.91(2) 11_565 ?
OW6 OW8 1.99(4) . ?
OW6 OW7 2.29(3) . ?
OW6 OW4 2.63(3) 11_565 ?
OW6 Ba4 2.722(17) 11_565 ?
OW6 Ba5 3.01(2) 4_566 ?
OW7 Ba5 2.252(10) 2_665 ?
OW7 Ba5 2.252(10) 11_565 ?
OW7 Ba5 2.252(10) 12_655 ?
OW7 OW6 2.29(3) 2_665 ?
OW7 O8A 2.74(3) 2_665 ?
OW7 Ba3 3.29(4) 13 ?
OW7 Ba2 3.86(3) 13 ?
OW8 Ba5 1.71(3) 11_565 ?
OW8 OW4 2.09(4) 11_565 ?
OW8 O9B 2.41(6) 2_565 ?
